data_7104286
loop_
_publ_author_name
'Suzuki, Kosuke'
'Tominaga, Masahide'
'Kawano, Masaki'
'Fujita, Makoto'

_publ_section_title
;
 Self-assembly of an M6L12 coordination cube.
;
_journal_issue 13
_journal_name_full 'Chemical communications (Cambridge, England)'
_journal_page_first 1638
_journal_page_last 1640
_journal_paper_doi 10.1039/b822311d
_journal_volume 34
_journal_year 2009
_chemical_formula_sum 'C334 H260 F6 N24 O90 Pd6 S14'
_chemical_formula_weight 7250.90
_chemical_name_systematic
;
?
;
_space_group_IT_number 14
_symmetry_cell_setting monoclinic
_symmetry_space_group_name_Hall '-P 2ybc'
_symmetry_space_group_name_H-M 'P 1 21/c 1'
_atom_sites_solution_hydrogens geom
_atom_sites_solution_primary direct
_atom_sites_solution_secondary difmap
_audit_creation_method SHELXL-97
_cell_angle_alpha 90.00
_cell_angle_beta 119.496(2)
_cell_angle_gamma 90.00
_cell_formula_units_Z 2
_cell_length_a 28.7133(7)
_cell_length_b 26.7005(6)
_cell_length_c 48.5078(13)
_cell_measurement_reflns_used 289381
_cell_measurement_temperature 80(2)
_cell_measurement_theta_max 20.0
_cell_measurement_theta_min 2.0
_cell_volume 32368.9(14)
_computing_cell_refinement HKL2000
_computing_data_collection 'Rigaku CrystalClear'
_computing_data_reduction HKL2000
_computing_molecular_graphics 'Bruker XP'
_computing_publication_material 'Bruker SHELXTL'
_computing_structure_refinement 'SHELXL-97 (Sheldrick, 1997)'
_computing_structure_solution 'SHELXS-97 (Sheldrick, 1990)'
_diffrn_ambient_temperature 80(2)
_diffrn_measured_fraction_theta_full 0.988
_diffrn_measured_fraction_theta_max 0.988
_diffrn_measurement_device_type CCD
_diffrn_measurement_method omega
_diffrn_radiation_monochromator Si
_diffrn_radiation_source KEK
_diffrn_radiation_type synchrotron
_diffrn_radiation_wavelength 0.68830
_diffrn_reflns_av_R_equivalents 0.1257
_diffrn_reflns_av_sigmaI/netI 0.1068
_diffrn_reflns_limit_h_max 28
_diffrn_reflns_limit_h_min -28
_diffrn_reflns_limit_k_max 26
_diffrn_reflns_limit_k_min -26
_diffrn_reflns_limit_l_max 48
_diffrn_reflns_limit_l_min -48
_diffrn_reflns_number 289381
_diffrn_reflns_theta_full 20.35
_diffrn_reflns_theta_max 20.35
_diffrn_reflns_theta_min 1.01
_exptl_absorpt_coefficient_mu 0.255
_exptl_absorpt_correction_T_max 0.9749
_exptl_absorpt_correction_T_min 0.9627
_exptl_absorpt_correction_type empirical
_exptl_absorpt_process_details SADABS
_exptl_crystal_colour 'pale yellow'
_exptl_crystal_density_diffrn 0.744
_exptl_crystal_density_method 'not measured'
_exptl_crystal_description block
_exptl_crystal_F_000 7412
_exptl_crystal_size_max 0.15
_exptl_crystal_size_mid 0.14
_exptl_crystal_size_min 0.10
_refine_diff_density_max 1.033
_refine_diff_density_min -0.779
_refine_diff_density_rms 0.188
_refine_ls_extinction_method none
_refine_ls_goodness_of_fit_ref 1.684
_refine_ls_hydrogen_treatment constr
_refine_ls_matrix_type full
_refine_ls_number_parameters 1984
_refine_ls_number_reflns 34532
_refine_ls_number_restraints 449
_refine_ls_restrained_S_all 1.679
_refine_ls_R_factor_all 0.3111
_refine_ls_R_factor_gt 0.2062
_refine_ls_shift/su_max 0.003
_refine_ls_shift/su_mean 0.000
_refine_ls_structure_factor_coef Fsqd
_refine_ls_weighting_details 'calc w=1/[\s^2^(Fo^2^)+(0.2000P)^2^+0.0000P] where P=(Fo^2^+2Fc^2^)/3'
_refine_ls_weighting_scheme calc
_refine_ls_wR_factor_gt 0.4792
_refine_ls_wR_factor_ref 0.5346
_reflns_number_gt 14348
_reflns_number_total 34532
_reflns_threshold_expression >2sigma(I)
_cod_data_source_file b822311d.txt
_cod_data_source_block p21c_2
_cod_depositor_comments
;
The following automatic conversions were performed:
'_symmetry_cell_setting' value 'Monoclinic' changed to 'monoclinic'
according to '/home/saulius/struct/CIF-dictionaries/cif_core.dic'
dictionary named 'cif_core.dic' version 2.4.1 from 2010-06-29.

Automatic conversion script
Id: cif_fix_enum 1527 2010-12-29 10:47:43Z saulius 
;
_cod_original_sg_symbol_H-M P2(1)/c
_cod_database_code 7104286

loop_
_symmetry_equiv_pos_as_xyz
'x, y, z'
'-x, y+1/2, -z+1/2'
'-x, -y, -z'
'x, -y-1/2, z-1/2'

loop_
_atom_site_label
_atom_site_type_symbol
_atom_site_fract_x
_atom_site_fract_y
_atom_site_fract_z
_atom_site_U_iso_or_equiv
_atom_site_adp_type
_atom_site_occupancy
_atom_site_symmetry_multiplicity
_atom_site_calc_flag
_atom_site_refinement_flags
_atom_site_disorder_assembly
_atom_site_disorder_group
Pd1 Pd 0.34943(5) 0.86396(5) 0.57943(3) 0.1311(6) Uani 1 1 d . A 1
Pd2 Pd 0.36091(5) 0.20123(5) 0.49915(3) 0.1373(6) Uani 1 1 d . A 1
Pd3 Pd 0.23709(6) 0.50356(6) 0.80939(3) 0.1529(7) Uani 1 1 d . A 1
N11A N 0.4058(9) 0.2584(7) 0.5012(3) 0.137(5) Uani 1 1 d . A 1
C12A C 0.4527(11) 0.2512(7) 0.5040(4) 0.126(5) Uani 1 1 d . A 1
H12A H 0.4636 0.2179 0.5030 0.151 Uiso 1 1 calc R A 1
C13A C 0.4872(8) 0.2902(11) 0.5083(4) 0.139(6) Uani 1 1 d . A 1
H13A H 0.5210 0.2845 0.5097 0.167 Uiso 1 1 calc R A 1
C14A C 0.4698(13) 0.3396(9) 0.5104(4) 0.141(8) Uani 1 1 d . A 1
C15A C 0.4202(12) 0.3448(13) 0.5072(4) 0.153(9) Uani 1 1 d . A 1
H15A H 0.4070 0.3773 0.5074 0.183 Uiso 1 1 calc R A 1
C16A C 0.3901(9) 0.3052(11) 0.5038(5) 0.143(7) Uani 1 1 d . A 1
H16A H 0.3568 0.3096 0.5033 0.172 Uiso 1 1 calc R A 1
C17A C 0.5076(12) 0.3779(10) 0.5173(5) 0.159(8) Uani 1 1 d . A 1
C18A C 0.5449(13) 0.4155(13) 0.5251(5) 0.182(11) Uani 1 1 d . A 1
C19A C 0.5819(10) 0.4559(9) 0.5337(6) 0.180(10) Uani 1 1 d D A 1
C20A C 0.6319(13) 0.4423(8) 0.5391(8) 0.254(15) Uani 1 1 d D A 1
H20A H 0.6402 0.4087 0.5369 0.305 Uiso 1 1 calc R A 1
C21A C 0.6702(9) 0.4808(12) 0.5481(7) 0.223(11) Uani 1 1 d D A 1
H21A H 0.7043 0.4743 0.5502 0.268 Uiso 1 1 calc R A 1
C22A C 0.6577(8) 0.5271(9) 0.5537(6) 0.182(9) Uani 1 1 d D A 1
C23A C 0.6052(9) 0.5362(8) 0.5501(4) 0.134(6) Uani 1 1 d D A 1
C24A C 0.5689(7) 0.5014(9) 0.5408(4) 0.127(5) Uani 1 1 d D A 1
H24A H 0.5350 0.5073 0.5392 0.153 Uiso 1 1 calc R A 1
O25A O 0.6902(5) 0.5681(6) 0.5636(3) 0.170(5) Uani 1 1 d . A 1
C26A C 0.5920(8) 0.6692(8) 0.5742(4) 0.119(5) Uani 1 1 d D A 1
C27A C 0.6457(9) 0.6838(6) 0.5806(4) 0.136(5) Uani 1 1 d D A 1
H27A H 0.6571 0.7172 0.5870 0.164 Uiso 1 1 calc R A 1
C28A C 0.6812(7) 0.6508(9) 0.5778(5) 0.146(6) Uani 1 1 d D A 1
H28A H 0.7159 0.6610 0.5822 0.175 Uiso 1 1 calc R A 1
C29A C 0.6632(9) 0.6038(9) 0.5685(5) 0.158(7) Uani 1 1 d D A 1
C30A C 0.6101(8) 0.5874(8) 0.5602(4) 0.134(6) Uani 1 1 d D A 1
C31A C 0.5751(7) 0.6199(8) 0.5640(3) 0.121(5) Uani 1 1 d D A 1
H31A H 0.5408 0.6088 0.5599 0.145 Uiso 1 1 calc R A 1
C32A C 0.5584(8) 0.7034(7) 0.5771(4) 0.115(5) Uani 1 1 d . A 1
C33A C 0.5273(9) 0.7297(8) 0.5777(4) 0.122(6) Uani 1 1 d . A 1
C34A C 0.4874(8) 0.7623(9) 0.5804(3) 0.112(5) Uani 1 1 d . A 1
C35A C 0.4930(7) 0.8136(8) 0.5826(3) 0.108(4) Uani 1 1 d . A 1
H35A H 0.5235 0.8290 0.5834 0.130 Uiso 1 1 calc R A 1
C36A C 0.4533(8) 0.8428(6) 0.5835(3) 0.109(4) Uani 1 1 d . A 1
H36A H 0.4571 0.8782 0.5854 0.131 Uiso 1 1 calc R A 1
N37A N 0.4098(6) 0.8210(7) 0.5819(3) 0.126(4) Uani 1 1 d . A 1
C38A C 0.4066(7) 0.7708(10) 0.5800(3) 0.123(5) Uani 1 1 d . A 1
H38A H 0.3768 0.7553 0.5801 0.148 Uiso 1 1 calc R A 1
C39A C 0.4432(10) 0.7402(7) 0.5780(4) 0.129(5) Uani 1 1 d . A 1
H39A H 0.4378 0.7051 0.5751 0.154 Uiso 1 1 calc R A 1
N11B N 0.3930(6) 0.2041(6) 0.5459(4) 0.145(5) Uani 1 1 d U A 1
C12B C 0.4332(8) 0.1738(8) 0.5637(4) 0.155(6) Uani 1 1 d U A 1
H12B H 0.4471 0.1529 0.5537 0.185 Uiso 1 1 calc R A 1
C13B C 0.4565(8) 0.1712(8) 0.5973(4) 0.169(7) Uani 1 1 d U A 1
H13B H 0.4845 0.1483 0.6093 0.203 Uiso 1 1 calc R A 1
C14B C 0.4368(9) 0.2035(8) 0.6121(5) 0.155(6) Uani 1 1 d U A 1
C15B C 0.3957(10) 0.2367(9) 0.5936(6) 0.187(8) Uani 1 1 d U A 1
H15B H 0.3814 0.2595 0.6026 0.225 Uiso 1 1 calc R A 1
C16B C 0.3772(8) 0.2345(8) 0.5620(6) 0.165(6) Uani 1 1 d U A 1
H16B H 0.3495 0.2574 0.5495 0.198 Uiso 1 1 calc R A 1
C17B C 0.4592(11) 0.2038(8) 0.6434(6) 0.186(8) Uani 1 1 d U A 1
C18B C 0.4831(11) 0.2039(8) 0.6721(6) 0.192(9) Uani 1 1 d U A 1
C19B C 0.5106(13) 0.2027(10) 0.7066(6) 0.215(10) Uani 1 1 d U A 1
C20B C 0.5586(15) 0.1746(11) 0.7236(6) 0.277(16) Uani 1 1 d U A 1
H20B H 0.5766 0.1611 0.7133 0.333 Uiso 1 1 calc R A 1
C21B C 0.5786(14) 0.1674(13) 0.7562(7) 0.298(18) Uani 1 1 d U A 1
H21B H 0.6036 0.1413 0.7669 0.357 Uiso 1 1 calc R A 1
C22B C 0.5623(11) 0.1973(11) 0.7725(7) 0.211(9) Uani 1 1 d U A 1
C23B C 0.5148(11) 0.2279(9) 0.7558(5) 0.193(8) Uani 1 1 d U A 1
C24B C 0.4898(10) 0.2339(8) 0.7233(5) 0.187(7) Uani 1 1 d U A 1
H24B H 0.4611 0.2567 0.7124 0.224 Uiso 1 1 calc R A 1
O25B O 0.5800(7) 0.1952(6) 0.8043(3) 0.217(6) Uani 1 1 d U A 1
C26B C 0.4774(8) 0.2948(7) 0.8100(4) 0.150(6) Uani 1 1 d DU A 1
C27B C 0.5135(8) 0.2727(8) 0.8378(4) 0.170(7) Uani 1 1 d DU A 1
H27B H 0.5145 0.2812 0.8571 0.204 Uiso 1 1 calc R A 1
C28B C 0.5489(11) 0.2371(9) 0.8373(5) 0.221(11) Uani 1 1 d DU A 1
H28B H 0.5736 0.2195 0.8559 0.265 Uiso 1 1 calc R A 1
C29B C 0.5461(9) 0.2289(8) 0.8081(5) 0.185(8) Uani 1 1 d DU A 1
C30B C 0.5071(8) 0.2516(8) 0.7802(4) 0.156(6) Uani 1 1 d DU A 1
C31B C 0.4714(8) 0.2832(7) 0.7802(4) 0.150(6) Uani 1 1 d DU A 1
H31B H 0.4435 0.2971 0.7612 0.180 Uiso 1 1 calc R A 1
C32B C 0.4401(9) 0.3314(9) 0.8105(4) 0.145(6) Uani 1 1 d U A 1
C33B C 0.4100(8) 0.3564(9) 0.8117(4) 0.145(6) Uani 1 1 d U A 1
C34B C 0.3704(7) 0.3931(7) 0.8108(4) 0.134(5) Uani 1 1 d U A 1
C35B C 0.3671(7) 0.4044(7) 0.8390(4) 0.135(5) Uani 1 1 d U A 1
H35B H 0.3923 0.3905 0.8588 0.162 Uiso 1 1 calc R A 1
C36B C 0.3282(7) 0.4348(7) 0.8368(4) 0.129(5) Uani 1 1 d U A 1
H36B H 0.3268 0.4405 0.8557 0.155 Uiso 1 1 calc R A 1
N37B N 0.2915(5) 0.4576(5) 0.8107(3) 0.131(4) Uani 1 1 d U A 1
C38B C 0.2945(8) 0.4481(7) 0.7840(4) 0.150(6) Uani 1 1 d U A 1
H38B H 0.2686 0.4641 0.7651 0.180 Uiso 1 1 calc R A 1
C39B C 0.3318(8) 0.4171(8) 0.7811(4) 0.163(6) Uani 1 1 d U A 1
H39B H 0.3319 0.4123 0.7618 0.195 Uiso 1 1 calc R A 1
N11C N 0.2910(8) 0.5584(8) 0.8276(7) 0.170(9) Uani 1 1 d . A 1
C12C C 0.3202(10) 0.5707(10) 0.8567(7) 0.162(9) Uani 1 1 d . A 1
H12C H 0.3170 0.5506 0.8719 0.194 Uiso 1 1 calc R A 1
C13C C 0.3561(9) 0.6107(11) 0.8686(6) 0.156(7) Uani 1 1 d . A 1
H13C H 0.3764 0.6168 0.8907 0.187 Uiso 1 1 calc R A 1
C14C C 0.3613(9) 0.6414(13) 0.8469(9) 0.173(10) Uani 1 1 d . A 1
C15C C 0.3328(14) 0.6256(12) 0.8159(9) 0.184(9) Uani 1 1 d . A 1
H15C H 0.3365 0.6426 0.7998 0.221 Uiso 1 1 calc R A 1
C16C C 0.2977(9) 0.5835(13) 0.8079(8) 0.177(11) Uani 1 1 d . A 1
H16C H 0.2781 0.5738 0.7863 0.212 Uiso 1 1 calc R A 1
C17C C 0.3963(11) 0.6876(11) 0.8595(6) 0.163(8) Uani 1 1 d U A 1
C18C C 0.4187(9) 0.7235(12) 0.8651(5) 0.172(8) Uani 1 1 d U A 1
C19C C 0.4458(8) 0.7651(8) 0.8703(5) 0.153(6) Uani 1 1 d U A 1
C20C C 0.4774(9) 0.7898(7) 0.9012(5) 0.165(7) Uani 1 1 d U A 1
H20C H 0.4774 0.7745 0.9189 0.198 Uiso 1 1 calc R A 1
C21C C 0.5061(11) 0.8317(10) 0.9069(5) 0.212(10) Uani 1 1 d U A 1
H21C H 0.5258 0.8455 0.9276 0.254 Uiso 1 1 calc R A 1
C22C C 0.5055(11) 0.8542(9) 0.8806(5) 0.197(9) Uani 1 1 d U A 1
C23C C 0.4769(8) 0.8316(9) 0.8475(5) 0.166(7) Uani 1 1 d U A 1
C24C C 0.4489(8) 0.7885(7) 0.8444(5) 0.153(6) Uani 1 1 d U A 1
H24C H 0.4305 0.7732 0.8242 0.184 Uiso 1 1 calc R A 1
O25C O 0.5338(8) 0.8944(7) 0.8804(3) 0.248(9) Uani 1 1 d U A 1
C26C C 0.4943(11) 0.8981(10) 0.7852(5) 0.205(10) Uani 1 1 d U A 1
C27C C 0.5287(12) 0.9342(11) 0.8060(5) 0.273(16) Uani 1 1 d U A 1
H27C H 0.5462 0.9563 0.7987 0.328 Uiso 1 1 calc R A 1
C28C C 0.5387(13) 0.9397(11) 0.8370(5) 0.275(16) Uani 1 1 d U A 1
H28C H 0.5573 0.9678 0.8497 0.330 Uiso 1 1 calc R A 1
C29C C 0.5200(11) 0.9020(10) 0.8478(5) 0.220(11) Uani 1 1 d U A 1
C30C C 0.4864(9) 0.8642(7) 0.8283(5) 0.163(7) Uani 1 1 d U A 1
C31C C 0.4740(9) 0.8615(8) 0.7985(4) 0.169(7) Uani 1 1 d U A 1
H31C H 0.4514 0.8353 0.7856 0.203 Uiso 1 1 calc R A 1
C32C C 0.4779(9) 0.8993(8) 0.7542(5) 0.178(8) Uani 1 1 d U A 1
C33C C 0.4618(10) 0.8936(8) 0.7284(6) 0.177(8) Uani 1 1 d U A 1
C34C C 0.4356(13) 0.8892(10) 0.6934(7) 0.182(9) Uani 1 1 d . A 1
C35C C 0.4509(8) 0.9159(8) 0.6730(8) 0.165(7) Uani 1 1 d . A 1
H35C H 0.4795 0.9393 0.6825 0.198 Uiso 1 1 calc R A 1
C36C C 0.4266(10) 0.9095(8) 0.6409(7) 0.145(6) Uani 1 1 d . A 1
H36C H 0.4369 0.9297 0.6287 0.174 Uiso 1 1 calc R A 1
N37C N 0.3883(8) 0.8748(8) 0.6267(4) 0.147(5) Uani 1 1 d . A 1
C38C C 0.3726(9) 0.8463(8) 0.6455(8) 0.172(7) Uani 1 1 d . A 1
H38C H 0.3458 0.8213 0.6358 0.207 Uiso 1 1 calc R A 1
C39C C 0.3959(14) 0.8546(12) 0.6779(7) 0.204(11) Uani 1 1 d . A 1
H39C H 0.3838 0.8356 0.6898 0.245 Uiso 1 1 calc R A 1
N11D N 0.3283(6) 0.1979(6) 0.4508(4) 0.138(4) Uani 1 1 d U A 1
C12D C 0.3535(7) 0.1754(6) 0.4391(4) 0.126(5) Uani 1 1 d U A 1
H12D H 0.3871 0.1610 0.4535 0.152 Uiso 1 1 calc R A 1
C13D C 0.3360(6) 0.1703(6) 0.4071(4) 0.133(5) Uani 1 1 d U A 1
H13D H 0.3561 0.1538 0.3990 0.160 Uiso 1 1 calc R A 1
C14D C 0.2824(8) 0.1934(6) 0.3864(5) 0.137(5) Uani 1 1 d U A 1
C15D C 0.2582(7) 0.2173(7) 0.3995(5) 0.138(5) Uani 1 1 d U A 1
H15D H 0.2248 0.2334 0.3868 0.166 Uiso 1 1 calc R A 1
C16D C 0.2835(7) 0.2185(7) 0.4335(5) 0.142(5) Uani 1 1 d U A 1
H16D H 0.2662 0.2354 0.4432 0.171 Uiso 1 1 calc R A 1
C17D C 0.2624(7) 0.1917(6) 0.3532(5) 0.142(6) Uani 1 1 d U A 1
C18D C 0.2414(8) 0.1940(7) 0.3250(5) 0.158(7) Uani 1 1 d U A 1
C19D C 0.2190(9) 0.2019(7) 0.2915(5) 0.173(8) Uani 1 1 d U A 1
C20D C 0.2371(9) 0.1793(8) 0.2737(5) 0.194(9) Uani 1 1 d U A 1
H20D H 0.2699 0.1615 0.2847 0.233 Uiso 1 1 calc R A 1
C21D C 0.2120(11) 0.1798(12) 0.2408(6) 0.266(15) Uani 1 1 d U A 1
H21D H 0.2228 0.1592 0.2290 0.319 Uiso 1 1 calc R A 1
C22D C 0.1686(11) 0.2144(12) 0.2265(6) 0.244(14) Uani 1 1 d U A 1
C23D C 0.1447(8) 0.2317(9) 0.2423(5) 0.179(7) Uani 1 1 d U A 1
C24D C 0.1684(7) 0.2277(7) 0.2764(4) 0.165(6) Uani 1 1 d U A 1
H24D H 0.1521 0.2409 0.2878 0.198 Uiso 1 1 calc R A 1
O25D O 0.1345(7) 0.2169(8) 0.1954(4) 0.271(10) Uani 1 1 d U A 1
C26D C 0.0182(9) 0.3103(9) 0.1936(5) 0.206(10) Uani 1 1 d DU . 1
C27D C 0.0202(10) 0.3041(12) 0.1641(5) 0.271(16) Uani 1 1 d DU A 1
H27D H -0.0041 0.3224 0.1458 0.325 Uiso 1 1 calc R A 1
C28D C 0.0572(10) 0.2716(12) 0.1623(5) 0.266(15) Uani 1 1 d DU A 1
H28D H 0.0563 0.2645 0.1428 0.320 Uiso 1 1 calc R A 1
C29D C 0.0944(10) 0.2512(12) 0.1902(5) 0.249(14) Uani 1 1 d DU A 1
C30D C 0.0984(8) 0.2611(9) 0.2202(4) 0.192(8) Uani 1 1 d DU A 1
C31D C 0.0587(7) 0.2884(7) 0.2224(4) 0.180(7) Uani 1 1 d DU A 1
H31D H 0.0587 0.2921 0.2418 0.216 Uiso 1 1 calc R A 1
N11E N 0.3147(8) 0.1429(9) 0.4975(3) 0.140(5) Uani 1 1 d . A 1
C12E C 0.3305(9) 0.0993(11) 0.5004(5) 0.153(7) Uani 1 1 d . A 1
H12E H 0.3657 0.0934 0.5040 0.184 Uiso 1 1 calc R A 1
C13E C 0.2995(10) 0.0585(10) 0.4987(5) 0.175(8) Uani 1 1 d . A 1
H13E H 0.3127 0.0253 0.5007 0.210 Uiso 1 1 calc R A 1
C14E C 0.2474(10) 0.0682(11) 0.4938(4) 0.148(7) Uani 1 1 d . A 1
C15E C 0.2319(10) 0.1150(14) 0.4898(6) 0.217(12) Uani 1 1 d . A 1
H15E H 0.1970 0.1235 0.4858 0.260 Uiso 1 1 calc R A 1
C16E C 0.2665(14) 0.1516(8) 0.4914(6) 0.185(9) Uani 1 1 d . A 1
H16E H 0.2543 0.1853 0.4879 0.221 Uiso 1 1 calc R A 1
C17E C 0.2120(9) 0.0278(11) 0.4909(5) 0.175(8) Uani 1 1 d . A 1
C18E C 0.1818(9) -0.0047(9) 0.4877(6) 0.177(9) Uani 1 1 d . A 1
C19E C 0.1458(9) -0.0457(9) 0.4869(5) 0.187(7) Uani 1 1 d DU A 1
C20E C 0.1670(9) -0.0934(10) 0.4927(6) 0.218(9) Uani 1 1 d DU A 1
H20E H 0.2026 -0.0989 0.4970 0.262 Uiso 1 1 calc R A 1
C21E C 0.1350(9) -0.1343(9) 0.4923(6) 0.213(9) Uani 1 1 d DU A 1
H21E H 0.1466 -0.1680 0.4940 0.255 Uiso 1 1 calc R A 1
C22E C 0.0864(10) -0.1219(9) 0.4891(7) 0.218(9) Uani 1 1 d DU A 1
C23E C 0.0660(9) -0.0707(10) 0.4811(7) 0.235(9) Uani 1 1 d DU A 1
C24E C 0.0958(8) -0.0335(8) 0.4821(6) 0.193(8) Uani 1 1 d DU A 1
H24E H 0.0838 0.0002 0.4796 0.232 Uiso 1 1 calc R A 1
O25E O 0.0509(7) -0.1563(6) 0.4869(5) 0.254(7) Uani 1 1 d U A 1
C26E C -0.0830(10) -0.0611(10) 0.4574(9) 0.299(13) Uani 1 1 d DU . 1
C27E C -0.0875(10) -0.1142(11) 0.4639(9) 0.304(13) Uani 1 1 d DU A 1
H27E H -0.1202 -0.1255 0.4621 0.365 Uiso 1 1 calc R A 1
C28E C -0.0460(11) -0.1487(9) 0.4725(9) 0.291(12) Uani 1 1 d DU A 1
H28E H -0.0497 -0.1833 0.4756 0.349 Uiso 1 1 calc R A 1
C29E C -0.0001(11) -0.1283(10) 0.4761(9) 0.287(11) Uani 1 1 d DU A 1
C30E C 0.0098(9) -0.0760(10) 0.4753(8) 0.251(9) Uani 1 1 d DU A 1
C31E C -0.0335(10) -0.0428(8) 0.4609(8) 0.259(10) Uani 1 1 d DU A 1
H31E H -0.0303 -0.0104 0.4541 0.311 Uiso 1 1 calc R A 1
N11F N 0.3128(7) 0.8546(6) 0.5361(5) 0.154(7) Uani 1 1 d . A 1
C12F C 0.3231(7) 0.8757(8) 0.5154(5) 0.143(7) Uani 1 1 d . A 1
H12F H 0.3495 0.9012 0.5243 0.171 Uiso 1 1 calc R A 1
C13F C 0.3043(8) 0.8692(8) 0.4841(7) 0.176(10) Uani 1 1 d . A 1
H13F H 0.3174 0.8885 0.4729 0.211 Uiso 1 1 calc R A 1
C14F C 0.2647(9) 0.8327(10) 0.4688(5) 0.145(7) Uani 1 1 d . A 1
C15F C 0.2498(7) 0.8079(6) 0.4873(6) 0.127(5) Uani 1 1 d . A 1
H15F H 0.2228 0.7830 0.4779 0.152 Uiso 1 1 calc R A 1
C16F C 0.2723(8) 0.8169(8) 0.5196(6) 0.139(6) Uani 1 1 d . A 1
H16F H 0.2604 0.7974 0.5314 0.167 Uiso 1 1 calc R A 1
C17F C 0.2382(8) 0.8217(7) 0.4346(7) 0.138(6) Uani 1 1 d . A 1
C18F C 0.2212(8) 0.8134(7) 0.4068(6) 0.145(7) Uani 1 1 d . A 1
C19F C 0.2072(8) 0.8058(7) 0.3756(5) 0.141(6) Uani 1 1 d U A 1
C20F C 0.2391(7) 0.8271(9) 0.3642(5) 0.168(7) Uani 1 1 d U A 1
H20F H 0.2699 0.8451 0.3789 0.201 Uiso 1 1 calc R A 1
C21F C 0.2293(8) 0.8241(7) 0.3334(5) 0.154(6) Uani 1 1 d U A 1
H21F H 0.2523 0.8375 0.3263 0.185 Uiso 1 1 calc R A 1
C22F C 0.1825(8) 0.7995(9) 0.3143(5) 0.174(7) Uani 1 1 d U A 1
C23F C 0.1482(7) 0.7766(7) 0.3239(4) 0.143(5) Uani 1 1 d U A 1
C24F C 0.1605(7) 0.7785(7) 0.3535(4) 0.152(6) Uani 1 1 d U A 1
H24F H 0.1388 0.7620 0.3604 0.182 Uiso 1 1 calc R A 1
O25F O 0.1664(6) 0.7909(6) 0.2821(3) 0.207(6) Uani 1 1 d U A 1
C26F C 0.0287(9) 0.7116(10) 0.2565(5) 0.203(9) Uani 1 1 d DU . 1
C27F C 0.0394(11) 0.7233(13) 0.2328(5) 0.265(15) Uani 1 1 d DU A 1
H27F H 0.0147 0.7149 0.2114 0.318 Uiso 1 1 calc R A 1
C28F C 0.0874(11) 0.7478(11) 0.2404(5) 0.247(13) Uani 1 1 d DU A 1
H28F H 0.0977 0.7547 0.2250 0.297 Uiso 1 1 calc R A 1
C29F C 0.1189(10) 0.7613(11) 0.2718(5) 0.228(11) Uani 1 1 d DU A 1
C30F C 0.1041(8) 0.7530(8) 0.2948(4) 0.173(7) Uani 1 1 d DU A 1
C31F C 0.0607(7) 0.7262(7) 0.2885(4) 0.164(6) Uani 1 1 d DU A 1
H31F H 0.0519 0.7176 0.3044 0.197 Uiso 1 1 calc R A 1
N11G N 0.1810(6) 0.4471(6) 0.7933(6) 0.159(5) Uani 1 1 d . A 1
C12G C 0.1717(10) 0.4186(12) 0.8137(5) 0.161(8) Uani 1 1 d . A 1
H12G H 0.1927 0.4236 0.8359 0.193 Uiso 1 1 calc R A 1
C13G C 0.1326(9) 0.3833(9) 0.8022(7) 0.161(8) Uani 1 1 d . A 1
H13G H 0.1266 0.3631 0.8162 0.193 Uiso 1 1 calc R A 1
C14G C 0.1020(9) 0.3773(12) 0.7703(8) 0.179(10) Uani 1 1 d . A 1
C15G C 0.1109(12) 0.4063(11) 0.7490(7) 0.177(9) Uani 1 1 d . A 1
H15G H 0.0896 0.4027 0.7267 0.213 Uiso 1 1 calc R A 1
C16G C 0.1498(12) 0.4380(12) 0.7617(6) 0.178(9) Uani 1 1 d . A 1
H16G H 0.1573 0.4568 0.7477 0.214 Uiso 1 1 calc R A 1
C17G C 0.0627(12) 0.3404(12) 0.7626(6) 0.207(12) Uani 1 1 d . A 1
C18G C 0.0254(13) 0.3188(11) 0.7521(6) 0.213(11) Uani 1 1 d . . 1
N11H N 0.1797(6) 0.5476(6) 0.8092(6) 0.163(6) Uani 1 1 d . A 1
C12H C 0.1712(11) 0.5559(10) 0.8334(6) 0.182(10) Uani 1 1 d . A 1
H12H H 0.1961 0.5412 0.8531 0.218 Uiso 1 1 calc R A 1
C13H C 0.1304(10) 0.5834(8) 0.8332(6) 0.163(9) Uani 1 1 d . A 1
H13H H 0.1260 0.5855 0.8514 0.196 Uiso 1 1 calc R A 1
C14H C 0.0972(10) 0.6070(8) 0.8062(10) 0.200(14) Uani 1 1 d . A 1
C15H C 0.1044(13) 0.5995(12) 0.7776(8) 0.207(12) Uani 1 1 d . A 1
H15H H 0.0803 0.6146 0.7579 0.249 Uiso 1 1 calc R A 1
C16H C 0.1447(13) 0.5715(10) 0.7803(7) 0.182(8) Uani 1 1 d . A 1
H16H H 0.1500 0.5676 0.7626 0.219 Uiso 1 1 calc R A 1
C17H C 0.0570(11) 0.6341(10) 0.8091(6) 0.194(11) Uani 1 1 d . A 1
C18H C 0.0237(10) 0.6578(9) 0.8063(5) 0.183(9) Uani 1 1 d . . 1
N11I N 0.2897(6) 0.9089(6) 0.5755(3) 0.146(5) Uani 1 1 d U A 1
C12I C 0.2933(7) 0.9583(7) 0.5718(4) 0.143(5) Uani 1 1 d U A 1
H12I H 0.3233 0.9713 0.5709 0.172 Uiso 1 1 calc R A 1
C13I C 0.2539(7) 0.9902(8) 0.5693(5) 0.166(7) Uani 1 1 d U A 1
H13I H 0.2587 1.0253 0.5691 0.199 Uiso 1 1 calc R A 1
C14I C 0.2091(9) 0.9721(10) 0.5672(6) 0.187(8) Uani 1 1 d U A 1
C15I C 0.2032(9) 0.9188(9) 0.5719(6) 0.204(9) Uani 1 1 d U A 1
H15I H 0.1725 0.9050 0.5717 0.244 Uiso 1 1 calc R A 1
C16I C 0.2489(8) 0.8892(8) 0.5768(5) 0.174(7) Uani 1 1 d U A 1
H16I H 0.2494 0.8545 0.5811 0.208 Uiso 1 1 calc R A 1
C17I C 0.1625(10) 1.0053(11) 0.5579(10) 0.289(18) Uani 1 1 d U A 1
C18I C 0.1251(14) 1.0369(12) 0.5478(10) 0.298(18) Uani 1 1 d U . 1
S101 S 0.2348(4) 0.3100(4) 0.4902(3) 0.295(5) Uani 1 1 d U B 1
O102 O 0.2748(5) 0.2741(6) 0.4914(4) 0.201(5) Uani 1 1 d U B 1
C103 C 0.2373(12) 0.3689(12) 0.4714(10) 0.333(19) Uani 1 1 d U B 1
H10A H 0.2731 0.3836 0.4835 0.500 Uiso 1 1 calc R B 1
H10B H 0.2107 0.3923 0.4711 0.500 Uiso 1 1 calc R B 1
H10C H 0.2295 0.3622 0.4497 0.500 Uiso 1 1 calc R B 1
C104 C 0.1753(14) 0.283(2) 0.4723(17) 0.65(6) Uani 1 1 d U B 1
H10D H 0.1766 0.2517 0.4832 0.970 Uiso 1 1 calc R B 1
H10E H 0.1652 0.2756 0.4502 0.970 Uiso 1 1 calc R B 1
H10F H 0.1487 0.3055 0.4727 0.970 Uiso 1 1 calc R B 1
S111 S 0.2625(4) 0.7322(4) 0.5893(2) 0.242(3) Uani 1 1 d . C 1
O112 O 0.2954(5) 0.7719(5) 0.5859(3) 0.177(5) Uani 1 1 d . C 1
C113 C 0.2498(18) 0.6915(15) 0.5610(12) 0.36(2) Uani 1 1 d . C 1
H11A H 0.2297 0.7080 0.5404 0.547 Uiso 1 1 calc R C 1
H11B H 0.2287 0.6638 0.5624 0.547 Uiso 1 1 calc R C 1
H11C H 0.2836 0.6786 0.5635 0.547 Uiso 1 1 calc R C 1
C114 C 0.2970(14) 0.7069(15) 0.6260(9) 0.38(3) Uani 1 1 d . C 1
H11D H 0.3036 0.7326 0.6419 0.570 Uiso 1 1 calc R C 1
H11E H 0.3313 0.6938 0.6293 0.570 Uiso 1 1 calc R C 1
H11F H 0.2762 0.6795 0.6281 0.570 Uiso 1 1 calc R C 1
S531 S 0.4965(4) 0.0961(4) 0.5140(3) 0.313(6) Uani 1 1 d DU D 1
O532 O 0.4565(4) 0.1317(4) 0.5083(3) 0.149(4) Uani 1 1 d U D 1
C534 C 0.5312(7) 0.0979(14) 0.5545(7) 0.43(2) Uani 1 1 d DU D 1
H53A H 0.5104 0.0811 0.5629 0.642 Uiso 1 1 calc R D 1
H53B H 0.5374 0.1329 0.5616 0.642 Uiso 1 1 calc R D 1
H53C H 0.5657 0.0809 0.5622 0.642 Uiso 1 1 calc R D 1
C535 C 0.5378(18) 0.126(2) 0.5013(17) 0.60(5) Uani 1 1 d DU D 1
H53D H 0.5202 0.1252 0.4781 0.898 Uiso 1 1 calc R D 1
H53E H 0.5721 0.1083 0.5101 0.898 Uiso 1 1 calc R D 1
H53F H 0.5440 0.1607 0.5087 0.898 Uiso 1 1 calc R D 1
S201 S 0.1865(5) 0.5556(6) 0.7120(3) 0.388(8) Uani 1 1 d . E 1
O202 O 0.2011(6) 0.5354(6) 0.7432(3) 0.228(7) Uani 1 1 d . E 1
S401 S 0.4426(2) 0.9926(2) 0.56937(13) 0.096(2) Uani 0.626(8) 1 d PDU F 1
O402 O 0.4057(5) 0.9611(5) 0.5710(3) 0.112(5) Uani 0.626(8) 1 d PU F 1
C403 C 0.472(2) 0.981(3) 0.5483(10) 0.45(5) Uiso 0.626(8) 1 d PDU F 1
H40A H 0.4814 0.9453 0.5500 0.675 Uiso 0.626(8) 1 calc PR F 1
H40B H 0.5047 1.0011 0.5563 0.675 Uiso 0.626(8) 1 calc PR F 1
H40C H 0.4478 0.9893 0.5261 0.675 Uiso 0.626(8) 1 calc PR F 1
C404 C 0.4179(16) 1.0483(10) 0.5721(10) 0.232(17) Uiso 0.626(8) 1 d PDU F 1
H40D H 0.4209 1.0514 0.5931 0.348 Uiso 0.626(8) 1 calc PR F 1
H40E H 0.3801 1.0506 0.5558 0.348 Uiso 0.626(8) 1 calc PR F 1
H40F H 0.4381 1.0752 0.5691 0.348 Uiso 0.626(8) 1 calc PR F 1
S411 S 0.2553(6) 0.4665(5) 0.9016(4) 0.148(6) Uani 0.405(14) 1 d PD G 1
O412 O 0.2769(17) 0.4658(18) 0.8823(8) 0.23(5) Uiso 0.405(14) 1 d PD G 1
O413 O 0.2698(14) 0.4257(10) 0.9227(7) 0.176(17) Uiso 0.405(14) 1 d PD G 1
O414 O 0.1976(11) 0.4675(11) 0.8834(6) 0.175(12) Uiso 0.405(14) 1 d PD G 1
C415 C 0.2677(12) 0.5202(14) 0.9208(7) 0.172(19) Uiso 0.405(14) 1 d PDU G 1
F416 F 0.2530(12) 0.5631(9) 0.9066(6) 0.191(12) Uiso 0.405(14) 1 d PDU G 1
F417 F 0.2522(8) 0.5225(8) 0.9415(5) 0.139(9) Uiso 0.405(14) 1 d PDU G 1
F418 F 0.3189(13) 0.5254(16) 0.9376(10) 0.36(4) Uiso 0.405(14) 1 d PDU G 1
S420 S 0.2996(5) 0.4695(4) 0.9140(2) 0.144(4) Uani 0.595(14) 1 d PD G 2
O421 O 0.2760(10) 0.4755(11) 0.8817(4) 0.135(16) Uiso 0.595(14) 1 d PD G 2
O422 O 0.2939(12) 0.4283(7) 0.9291(6) 0.173(10) Uiso 0.595(14) 1 d PD G 2
O423 O 0.3553(12) 0.4724(13) 0.9208(7) 0.281(16) Uiso 0.595(14) 1 d PD G 2
C425 C 0.2974(13) 0.5227(14) 0.9308(7) 0.24(2) Uiso 0.595(14) 1 d PD G 2
F426 F 0.3062(10) 0.5628(8) 0.9192(5) 0.214(9) Uiso 0.595(14) 1 d PD G 2
F427 F 0.256(2) 0.5293(18) 0.9337(14) 0.56(5) Uiso 0.595(14) 1 d PD G 2
F428 F 0.3349(11) 0.5234(9) 0.9600(7) 0.251(11) Uiso 0.595(14) 1 d PD G 2
S601 S 0.5539(5) 0.9348(7) 0.5703(3) 0.152(6) Uani 0.374(8) 1 d PD F 1
O602 O 0.5745(7) 0.8984(7) 0.5860(4) 0.065(7) Uiso 0.374(8) 1 d P F 1
C603 C 0.5812(17) 0.9960(14) 0.5955(9) 0.131(14) Uiso 0.374(8) 1 d P F 1
H60A H 0.5708 0.9966 0.6120 0.197 Uiso 0.374(8) 1 calc PR F 1
H60B H 0.5661 1.0253 0.5817 0.197 Uiso 0.374(8) 1 calc PR F 1
H60C H 0.6203 0.9968 0.6054 0.197 Uiso 0.374(8) 1 calc PR F 1
C604 C 0.5810(18) 0.9484(18) 0.5433(10) 0.152(16) Uiso 0.374(8) 1 d P F 1
H60D H 0.5715 0.9211 0.5280 0.228 Uiso 0.374(8) 1 calc PR F 1
H60E H 0.6200 0.9515 0.5557 0.228 Uiso 0.374(8) 1 calc PR F 1
H60F H 0.5657 0.9798 0.5320 0.228 Uiso 0.374(8) 1 calc PR F 1
S701 S 0.6166(9) 0.2148(8) 0.5569(5) 0.439(9) Uiso 1 1 d . . 1
O702 O 0.4398(12) 0.7026(10) 0.9473(6) 0.341(12) Uiso 1 1 d . . 1
C703 C 0.6281(15) 0.1420(13) 0.5609(8) 0.309(16) Uiso 1 1 d . H 1
H93D H 0.6032 0.1258 0.5408 0.463 Uiso 1 1 calc R H 1
H93E H 0.6220 0.1293 0.5778 0.463 Uiso 1 1 calc R H 1
H93F H 0.6650 0.1346 0.5661 0.463 Uiso 1 1 calc R H 1
C704 C 0.5857(16) 0.2146(15) 0.5149(10) 0.350(19) Uiso 1 1 d . I 1
H93A H 0.5806 0.1800 0.5073 0.525 Uiso 1 1 calc R I 1
H93B H 0.6086 0.2323 0.5084 0.525 Uiso 1 1 calc R I 1
H93C H 0.5509 0.2314 0.5059 0.525 Uiso 1 1 calc R I 1
O901 O 0.6253(14) 0.2933(14) 0.5701(8) 0.423(16) Uiso 1 1 d . J 2
O902 O 0.4277(12) 0.5051(11) 0.5386(7) 0.354(12) Uiso 1 1 d . K 2
O903 O 0.0567(13) 0.3343(13) 0.2916(8) 0.414(16) Uiso 1 1 d . L 2
O904 O 0.6321(18) 0.7301(17) 0.6599(10) 0.50(2) Uiso 1 1 d . M 2
O905 O 0.1475(19) 0.1392(19) 0.3999(11) 0.53(2) Uiso 1 1 d . N 2
O906 O 0.596(3) -0.016(3) 0.747(2) 0.80(5) Uiso 1 1 d . O 2
O907 O 0.0416(15) 0.5131(14) 0.6873(9) 0.434(17) Uiso 1 1 d . P 2
O908 O 0.1163(17) 0.2483(16) 0.3413(10) 0.48(2) Uiso 1 1 d . Q 2
O909 O 0.1771(14) 0.3098(13) 0.3895(8) 0.424(16) Uiso 1 1 d . R 2
O910 O 0.079(3) 0.604(3) 0.8914(16) 0.68(4) Uiso 1 1 d . S 2
O911 O 0.590(2) 0.455(2) 0.6257(12) 0.59(3) Uiso 1 1 d . T 2
O912 O 0.3626(14) 0.4634(13) 0.5356(8) 0.413(15) Uiso 1 1 d . U 2
O913 O 0.1291(15) 0.0696(15) 0.3828(9) 0.439(17) Uiso 1 1 d . V 2
O915 O 0.218(3) 0.618(3) 0.4201(17) 0.72(4) Uiso 1 1 d . W 2
O916 O 0.251(2) 0.824(2) 0.6413(13) 0.58(3) Uiso 1 1 d . X 2
O917 O 0.5977(16) 0.1237(15) 0.8996(10) 0.469(19) Uiso 1 1 d . Y 2
O918 O -0.2262(18) -0.2004(17) 0.4492(11) 0.51(2) Uiso 1 1 d . Z 2
O919 O 0.5908(17) 0.3495(16) 0.4752(10) 0.49(2) Uiso 1 1 d . A 2
O920 O -0.3070(19) -0.1300(18) 0.4196(11) 0.53(2) Uiso 1 1 d . B 2
O921 O 0.301(2) 0.968(2) 0.6673(14) 0.64(3) Uiso 1 1 d . C 2
O922 O 0.053(2) 0.663(2) 0.3560(13) 0.58(3) Uiso 1 1 d . D 2
O923 O 0.1422(18) -0.2785(18) 0.4847(10) 0.51(2) Uiso 1 1 d . E 2
O924 O 0.302(3) 0.780(2) 0.8020(15) 0.65(3) Uiso 1 1 d . F 2
O925 O 0.4793(16) 1.0363(16) 0.6270(9) 0.463(19) Uiso 1 1 d . G 2
O926 O 0.352(3) 0.951(3) 0.7704(16) 0.69(4) Uiso 1 1 d . H 2
O927 O 0.212(2) 0.088(2) 0.1883(12) 0.57(3) Uiso 1 1 d . I 2
O928 O 0.860(2) 0.540(2) 0.6062(13) 0.62(3) Uiso 1 1 d . J 2
O929 O 0.5756(18) 0.0147(16) 0.6830(10) 0.49(2) Uiso 1 1 d . K 2
O930 O 0.5199(8) 0.9693(8) 0.6313(5) 0.268(8) Uiso 1 1 d . L 2
O931 O 0.4370(9) 1.0398(11) 0.5591(6) 0.109(8) Uiso 0.374(8) 1 d P F 2
O932 O 0.5372(13) 0.0269(12) 0.6145(7) 0.266(13) Uiso 0.626(8) 1 d P F 2

loop_
_atom_site_aniso_label
_atom_site_aniso_U_11
_atom_site_aniso_U_22
_atom_site_aniso_U_33
_atom_site_aniso_U_23
_atom_site_aniso_U_13
_atom_site_aniso_U_12
Pd1 0.1143(10) 0.1418(12) 0.1414(13) -0.0056(8) 0.0663(9) -0.0044(8)
Pd2 0.1231(11) 0.1343(12) 0.1438(12) 0.0028(8) 0.0574(9) -0.0064(9)
Pd3 0.1241(11) 0.1597(14) 0.1388(12) -0.0007(9) 0.0369(9) 0.0015(10)
N11A 0.124(14) 0.140(17) 0.121(10) 0.001(9) 0.041(9) 0.005(12)
C12A 0.120(16) 0.105(15) 0.138(13) -0.002(10) 0.052(12) -0.020(15)
C13A 0.137(16) 0.127(19) 0.147(14) 0.004(12) 0.065(12) 0.015(17)
C14A 0.19(2) 0.085(18) 0.118(12) -0.001(10) 0.051(13) -0.054(19)
C15A 0.130(18) 0.18(3) 0.159(16) 0.024(15) 0.080(14) 0.053(19)
C16A 0.142(17) 0.111(18) 0.187(18) 0.024(14) 0.090(14) 0.004(16)
C17A 0.20(3) 0.12(2) 0.150(17) 0.012(15) 0.086(18) 0.030(18)
C18A 0.20(3) 0.19(3) 0.166(19) 0.04(2) 0.10(2) 0.10(2)
C19A 0.14(2) 0.09(2) 0.29(3) 0.010(17) 0.090(18) -0.045(17)
C20A 0.15(2) 0.13(2) 0.46(4) -0.05(2) 0.13(3) -0.04(2)
C21A 0.147(19) 0.19(3) 0.36(3) -0.09(2) 0.14(2) -0.03(2)
C22A 0.118(16) 0.093(17) 0.35(3) -0.038(17) 0.130(17) 0.006(15)
C23A 0.17(2) 0.068(14) 0.185(16) -0.009(11) 0.099(14) -0.012(15)
C24A 0.127(15) 0.063(13) 0.188(16) 0.002(11) 0.075(12) -0.007(13)
O25A 0.118(9) 0.101(10) 0.283(15) -0.023(9) 0.091(9) 0.002(9)
C26A 0.111(16) 0.111(18) 0.120(12) 0.018(11) 0.045(10) 0.014(14)
C27A 0.136(16) 0.093(13) 0.156(14) -0.011(10) 0.054(12) -0.014(14)
C28A 0.115(13) 0.103(16) 0.213(18) 0.002(13) 0.075(13) 0.013(14)
C29A 0.17(2) 0.083(17) 0.221(19) -0.012(13) 0.096(16) 0.017(18)
C30A 0.102(14) 0.12(2) 0.182(16) 0.005(13) 0.073(12) -0.011(15)
C31A 0.117(14) 0.090(14) 0.140(13) -0.006(10) 0.052(10) -0.010(13)
C32A 0.115(15) 0.103(16) 0.129(13) 0.000(11) 0.062(12) 0.015(11)
C33A 0.131(17) 0.110(16) 0.113(12) 0.011(11) 0.052(12) -0.010(13)
C34A 0.105(14) 0.116(19) 0.129(12) 0.002(10) 0.068(10) 0.002(14)
C35A 0.120(14) 0.094(15) 0.120(11) -0.002(9) 0.067(9) -0.008(12)
C36A 0.101(11) 0.088(11) 0.137(12) 0.005(9) 0.059(10) -0.018(12)
N37A 0.128(13) 0.111(13) 0.132(10) 0.008(8) 0.058(8) -0.016(10)
C38A 0.115(14) 0.113(16) 0.141(13) 0.004(11) 0.063(10) -0.044(13)
C39A 0.138(16) 0.101(14) 0.168(15) 0.011(10) 0.091(13) 0.010(16)
N11B 0.131(11) 0.130(12) 0.171(13) -0.001(8) 0.071(9) 0.004(8)
C12B 0.161(16) 0.177(17) 0.118(10) -0.003(11) 0.063(11) 0.033(11)
C13B 0.180(17) 0.193(18) 0.130(10) -0.007(12) 0.071(12) 0.033(13)
C14B 0.192(19) 0.160(17) 0.144(10) -0.017(12) 0.107(13) -0.018(11)
C15B 0.21(2) 0.20(2) 0.199(15) 0.001(16) 0.133(18) 0.028(14)
C16B 0.149(15) 0.167(18) 0.187(14) 0.001(14) 0.089(14) 0.020(12)
C17B 0.28(3) 0.171(17) 0.150(10) -0.011(17) 0.134(18) -0.028(16)
C18B 0.29(3) 0.155(17) 0.150(10) -0.018(16) 0.125(17) -0.032(16)
C19B 0.30(3) 0.22(3) 0.154(10) -0.014(16) 0.132(16) 0.018(18)
C20B 0.39(4) 0.24(3) 0.158(14) -0.049(19) 0.10(2) 0.08(3)
C21B 0.36(4) 0.35(4) 0.176(14) -0.02(2) 0.13(2) 0.15(3)
C22B 0.23(2) 0.23(3) 0.177(12) -0.040(17) 0.108(16) 0.037(15)
C23B 0.25(2) 0.19(2) 0.142(9) -0.027(13) 0.096(14) 0.028(14)
C24B 0.27(2) 0.158(17) 0.149(10) -0.023(12) 0.120(13) -0.026(14)
O25B 0.230(14) 0.244(16) 0.154(9) -0.035(11) 0.076(10) 0.058(11)
C26B 0.161(16) 0.159(17) 0.134(10) -0.024(11) 0.075(12) -0.010(9)
C27B 0.193(19) 0.19(2) 0.129(11) -0.011(12) 0.082(12) 0.022(12)
C28B 0.31(3) 0.20(2) 0.160(12) 0.019(15) 0.128(17) 0.085(18)
C29B 0.23(2) 0.18(2) 0.134(9) -0.033(13) 0.076(13) 0.027(12)
C30B 0.174(17) 0.161(19) 0.139(10) -0.024(11) 0.081(11) -0.005(10)
C31B 0.174(16) 0.145(16) 0.134(10) -0.035(10) 0.079(11) -0.016(10)
C32B 0.134(17) 0.17(2) 0.133(12) -0.041(11) 0.063(11) -0.017(10)
C33B 0.108(15) 0.19(2) 0.143(13) -0.038(12) 0.064(11) -0.030(9)
C34B 0.121(12) 0.141(14) 0.137(10) -0.036(10) 0.060(10) -0.028(8)
C35B 0.130(13) 0.142(15) 0.120(10) -0.021(10) 0.052(10) -0.012(9)
C36B 0.123(13) 0.158(16) 0.092(9) -0.016(9) 0.043(9) -0.002(9)
N37B 0.130(10) 0.146(11) 0.094(9) -0.006(8) 0.038(8) -0.020(8)
C38B 0.162(15) 0.165(17) 0.095(9) 0.007(11) 0.042(10) 0.002(10)
C39B 0.143(15) 0.21(2) 0.115(10) -0.025(11) 0.051(10) -0.016(10)
N11C 0.157(17) 0.182(18) 0.19(2) 0.088(18) 0.103(18) 0.037(15)
C12C 0.119(17) 0.18(2) 0.117(17) 0.039(16) 0.006(13) 0.038(17)
C13C 0.101(15) 0.18(2) 0.146(19) 0.008(19) 0.027(14) 0.001(14)
C14C 0.109(17) 0.26(3) 0.15(2) 0.06(3) 0.06(2) 0.05(2)
C15C 0.18(2) 0.22(3) 0.17(3) 0.06(2) 0.10(2) 0.04(2)
C16C 0.128(17) 0.16(2) 0.24(3) -0.07(2) 0.088(19) -0.015(17)
C17C 0.13(2) 0.16(2) 0.22(2) -0.005(17) 0.096(17) -0.009(13)
C18C 0.120(18) 0.19(2) 0.174(16) 0.015(13) 0.049(13) -0.042(15)
C19C 0.157(17) 0.149(16) 0.169(13) -0.006(11) 0.093(14) -0.015(11)
C20C 0.22(2) 0.137(16) 0.162(12) -0.009(11) 0.111(15) -0.015(12)
C21C 0.28(3) 0.24(2) 0.174(13) -0.056(15) 0.152(18) -0.104(19)
C22C 0.29(3) 0.168(19) 0.155(11) -0.034(12) 0.129(17) -0.072(15)
C23C 0.180(17) 0.175(18) 0.142(11) -0.012(10) 0.078(13) -0.050(13)
C24C 0.192(18) 0.121(14) 0.159(12) -0.018(10) 0.096(13) -0.014(10)
O25C 0.35(2) 0.246(17) 0.135(8) -0.055(10) 0.115(12) -0.151(15)
C26C 0.26(3) 0.23(2) 0.102(11) -0.027(12) 0.077(15) -0.079(17)
C27C 0.36(3) 0.34(3) 0.135(15) -0.073(17) 0.13(2) -0.20(3)
C28C 0.42(4) 0.27(3) 0.156(15) -0.086(17) 0.16(2) -0.20(3)
C29C 0.31(3) 0.21(2) 0.125(11) -0.034(12) 0.100(17) -0.120(19)
C30C 0.211(19) 0.148(15) 0.122(10) -0.017(10) 0.078(14) -0.041(12)
C31C 0.209(19) 0.175(17) 0.122(10) -0.023(12) 0.080(14) -0.031(13)
C32C 0.22(2) 0.201(19) 0.100(11) -0.017(13) 0.068(16) -0.033(16)
C33C 0.22(2) 0.192(18) 0.096(11) -0.021(15) 0.064(17) 0.001(16)
C34C 0.22(3) 0.147(19) 0.19(3) 0.02(2) 0.12(2) -0.041(17)
C35C 0.155(17) 0.16(2) 0.16(2) -0.036(18) 0.063(17) -0.022(14)
C36C 0.145(16) 0.157(18) 0.15(2) -0.026(14) 0.086(15) -0.041(14)
N37C 0.165(14) 0.151(14) 0.140(13) -0.001(12) 0.085(13) 0.004(12)
C38C 0.19(2) 0.159(18) 0.18(2) 0.015(17) 0.11(2) -0.027(14)
C39C 0.27(3) 0.24(3) 0.12(2) 0.006(18) 0.11(2) -0.03(3)
N11D 0.098(9) 0.143(13) 0.169(12) -0.004(9) 0.062(8) -0.001(8)
C12D 0.105(12) 0.129(14) 0.127(9) 0.010(11) 0.043(9) 0.006(9)
C13D 0.126(11) 0.120(12) 0.129(9) 0.017(10) 0.044(9) 0.003(9)
C14D 0.121(12) 0.103(13) 0.134(8) 0.001(11) 0.023(9) -0.014(9)
C15D 0.107(12) 0.110(14) 0.176(11) 0.006(12) 0.053(10) -0.022(9)
C16D 0.090(11) 0.154(15) 0.171(12) 0.001(12) 0.056(10) 0.000(10)
C17D 0.122(13) 0.115(12) 0.139(8) 0.021(13) 0.025(11) -0.008(10)
C18D 0.155(16) 0.122(13) 0.132(8) 0.010(13) 0.020(12) 0.019(11)
C19D 0.178(16) 0.140(16) 0.134(9) 0.004(12) 0.025(11) 0.065(12)
C20D 0.179(17) 0.19(2) 0.147(11) -0.004(14) 0.028(12) 0.087(15)
C21D 0.25(3) 0.35(3) 0.155(11) 0.03(2) 0.066(16) 0.19(2)
C22D 0.21(2) 0.34(3) 0.151(11) 0.052(19) 0.059(12) 0.15(2)
C23D 0.135(14) 0.205(19) 0.149(8) 0.025(14) 0.033(10) 0.071(12)
C24D 0.143(13) 0.157(15) 0.138(9) 0.011(11) 0.025(10) 0.047(11)
O25D 0.226(16) 0.37(2) 0.156(9) 0.022(13) 0.045(10) 0.158(15)
C26D 0.173(18) 0.23(2) 0.212(18) 0.079(18) 0.089(16) 0.108(17)
C27D 0.21(2) 0.38(4) 0.196(17) 0.07(2) 0.075(19) 0.15(2)
C28D 0.22(3) 0.39(4) 0.156(12) 0.07(2) 0.067(16) 0.16(2)
C29D 0.18(2) 0.38(4) 0.154(11) 0.06(2) 0.056(15) 0.14(2)
C30D 0.151(15) 0.24(2) 0.150(10) 0.058(14) 0.047(12) 0.086(13)
C31D 0.136(15) 0.183(19) 0.182(13) 0.023(13) 0.048(11) 0.053(11)
N11E 0.111(14) 0.154(19) 0.145(11) 0.006(10) 0.055(9) 0.034(12)
C12E 0.114(15) 0.120(17) 0.23(2) -0.055(15) 0.084(14) -0.020(17)
C13E 0.117(16) 0.19(2) 0.23(2) -0.062(16) 0.099(15) -0.035(17)
C14E 0.15(2) 0.12(2) 0.167(16) -0.019(13) 0.075(14) -0.063(18)
C15E 0.15(2) 0.12(2) 0.33(3) 0.05(2) 0.077(18) 0.00(2)
C16E 0.16(2) 0.091(17) 0.27(3) 0.010(14) 0.080(19) 0.015(18)
C17E 0.119(18) 0.19(3) 0.183(19) 0.009(17) 0.052(15) -0.013(17)
C18E 0.116(17) 0.15(2) 0.25(2) -0.002(17) 0.075(16) -0.021(14)
C19E 0.163(18) 0.149(18) 0.220(17) -0.007(14) 0.073(15) 0.011(17)
C20E 0.148(16) 0.150(18) 0.30(2) -0.002(17) 0.067(15) 0.016(15)
C21E 0.138(16) 0.169(18) 0.31(2) -0.020(16) 0.095(16) -0.030(15)
C22E 0.115(15) 0.171(18) 0.34(2) -0.007(16) 0.096(15) -0.032(15)
C23E 0.119(15) 0.196(19) 0.37(2) -0.037(18) 0.105(15) -0.004(15)
C24E 0.090(12) 0.140(15) 0.34(2) -0.020(15) 0.099(14) -0.029(12)
O25E 0.152(12) 0.170(13) 0.41(2) -0.016(13) 0.120(13) -0.008(10)
C26E 0.138(17) 0.19(2) 0.51(3) -0.03(2) 0.12(2) 0.01(2)
C27E 0.137(16) 0.24(2) 0.52(3) -0.01(3) 0.147(19) -0.006(19)
C28E 0.150(17) 0.20(2) 0.52(3) -0.05(2) 0.17(2) -0.028(17)
C29E 0.165(17) 0.21(2) 0.49(2) -0.04(2) 0.164(18) -0.031(17)
C30E 0.151(16) 0.194(19) 0.43(2) -0.018(19) 0.157(16) -0.023(16)
C31E 0.131(15) 0.193(19) 0.48(3) -0.02(2) 0.175(18) 0.003(15)
N11F 0.182(16) 0.126(12) 0.24(2) 0.086(14) 0.169(18) 0.054(13)
C12F 0.111(13) 0.193(19) 0.076(11) -0.043(12) 0.008(11) -0.016(13)
C13F 0.091(12) 0.21(2) 0.20(3) -0.019(17) 0.045(14) -0.075(14)
C14F 0.134(19) 0.20(2) 0.104(18) 0.007(17) 0.062(16) 0.051(17)
C15F 0.117(13) 0.129(15) 0.114(16) -0.012(13) 0.041(14) -0.007(10)
C16F 0.114(13) 0.125(15) 0.19(2) 0.007(14) 0.086(14) -0.023(12)
C17F 0.117(14) 0.154(16) 0.139(19) 0.025(16) 0.060(15) 0.019(12)
C18F 0.140(16) 0.143(16) 0.120(17) 0.006(15) 0.040(16) 0.003(11)
C19F 0.134(14) 0.133(15) 0.123(12) 0.004(11) 0.037(10) -0.016(10)
C20F 0.100(12) 0.22(2) 0.143(11) -0.001(14) 0.031(11) -0.025(11)
C21F 0.153(14) 0.141(14) 0.157(12) -0.003(12) 0.067(12) -0.031(11)
C22F 0.128(14) 0.24(2) 0.122(10) 0.008(12) 0.035(10) -0.026(11)
C23F 0.129(12) 0.139(14) 0.121(9) 0.007(11) 0.032(9) -0.021(9)
C24F 0.122(12) 0.175(16) 0.122(10) 0.001(12) 0.033(10) -0.024(10)
O25F 0.197(13) 0.266(17) 0.138(9) -0.005(10) 0.068(9) -0.056(11)
C26F 0.166(17) 0.26(3) 0.153(14) -0.046(17) 0.056(13) -0.059(16)
C27F 0.23(3) 0.37(4) 0.158(15) -0.02(2) 0.067(17) -0.12(2)
C28F 0.26(3) 0.32(3) 0.168(13) -0.07(2) 0.107(17) -0.12(2)
C29F 0.22(2) 0.30(3) 0.152(13) -0.051(19) 0.080(15) -0.092(18)
C30F 0.154(16) 0.20(2) 0.133(11) -0.023(13) 0.044(10) -0.039(12)
C31F 0.138(14) 0.164(17) 0.152(12) -0.040(12) 0.042(11) -0.030(11)
N11G 0.144(13) 0.164(14) 0.139(16) -0.004(12) 0.045(14) 0.004(11)
C12G 0.16(2) 0.19(2) 0.119(16) -0.005(19) 0.062(16) 0.04(2)
C13G 0.104(13) 0.172(19) 0.18(3) -0.034(15) 0.048(15) -0.054(14)
C14G 0.096(17) 0.21(3) 0.17(2) -0.09(2) 0.015(18) -0.031(17)
C15G 0.13(2) 0.19(2) 0.19(3) -0.02(2) 0.07(2) -0.038(16)
C16G 0.141(17) 0.28(3) 0.091(18) 0.007(15) 0.037(14) -0.005(19)
C17G 0.15(2) 0.25(3) 0.15(2) -0.057(18) 0.023(17) -0.10(2)
C18G 0.20(3) 0.22(3) 0.14(2) -0.025(17) 0.03(2) -0.03(2)
N11H 0.131(13) 0.162(14) 0.133(14) 0.000(13) 0.017(14) 0.016(10)
C12H 0.16(2) 0.21(2) 0.108(17) 0.000(16) 0.013(16) -0.01(2)
C13H 0.103(14) 0.135(16) 0.23(3) 0.006(16) 0.066(18) 0.035(13)
C14H 0.106(18) 0.119(17) 0.24(3) 0.06(2) -0.02(2) 0.051(14)
C15H 0.15(2) 0.23(3) 0.15(2) 0.02(2) 0.00(2) 0.04(2)
C16H 0.16(2) 0.18(2) 0.16(2) 0.010(17) 0.04(2) 0.028(17)
C17H 0.13(2) 0.16(2) 0.22(2) 0.074(17) 0.040(18) 0.086(17)
C18H 0.15(2) 0.15(2) 0.21(2) 0.085(16) 0.059(18) 0.042(16)
N11I 0.127(10) 0.137(10) 0.171(11) -0.003(10) 0.072(9) -0.009(10)
C12I 0.103(11) 0.139(11) 0.166(14) -0.012(13) 0.049(11) -0.004(10)
C13I 0.098(12) 0.159(13) 0.206(17) -0.015(13) 0.048(13) 0.011(10)
C14I 0.144(14) 0.176(13) 0.25(2) -0.040(17) 0.107(17) 0.000(11)
C15I 0.169(16) 0.178(14) 0.29(3) -0.042(19) 0.136(19) -0.011(13)
C16I 0.167(17) 0.161(14) 0.25(2) -0.008(15) 0.142(18) -0.006(11)
C17I 0.122(16) 0.184(19) 0.53(5) -0.10(3) 0.14(3) -0.015(12)
C18I 0.18(3) 0.19(3) 0.52(5) -0.07(3) 0.17(3) 0.014(15)
S101 0.236(9) 0.257(9) 0.436(14) 0.038(9) 0.199(10) 0.071(7)
O102 0.168(11) 0.184(11) 0.276(15) 0.001(11) 0.127(11) 0.029(9)
C103 0.22(3) 0.23(2) 0.52(6) 0.07(3) 0.16(3) 0.07(2)
C104 0.163(18) 0.68(9) 1.03(13) 0.45(9) 0.24(4) 0.03(2)
S111 0.280(9) 0.215(8) 0.259(9) -0.020(7) 0.154(8) -0.089(7)
O112 0.168(10) 0.187(12) 0.186(11) -0.007(9) 0.095(9) -0.064(10)
C113 0.39(5) 0.31(4) 0.50(7) -0.05(5) 0.30(5) -0.08(4)
C114 0.30(4) 0.42(5) 0.35(5) 0.15(4) 0.11(3) -0.16(4)
S531 0.256(9) 0.317(11) 0.483(15) 0.226(11) 0.270(10) 0.142(8)
O532 0.134(8) 0.142(9) 0.155(8) 0.018(7) 0.060(7) 0.020(6)
C534 0.055(11) 0.51(6) 0.486(18) 0.28(3) -0.046(17) -0.07(2)
C535 0.37(5) 0.62(9) 1.04(9) 0.54(9) 0.53(6) 0.28(6)
S201 0.319(13) 0.49(2) 0.247(11) 0.084(12) 0.059(9) 0.008(13)
O202 0.247(15) 0.243(16) 0.127(10) 0.076(10) 0.040(10) -0.008(12)
S401 0.089(4) 0.085(5) 0.112(4) 0.013(3) 0.047(3) -0.004(3)
O402 0.104(10) 0.108(11) 0.152(12) 0.029(9) 0.083(9) 0.004(8)
S411 0.093(11) 0.141(11) 0.189(13) -0.014(9) 0.054(10) 0.005(8)
S420 0.131(9) 0.153(8) 0.132(8) 0.000(5) 0.051(6) -0.007(7)
S601 0.116(9) 0.227(17) 0.123(10) -0.066(11) 0.067(8) -0.073(10)

loop_
_atom_type_symbol
_atom_type_description
_atom_type_scat_dispersion_real
_atom_type_scat_dispersion_imag
_atom_type_scat_source
C C 0.0033 0.0016 'International Tables Vol C Tables 4.2.6.8 and 6.1.1.4'
H H 0.0000 0.0000 'International Tables Vol C Tables 4.2.6.8 and 6.1.1.4'
N N 0.0061 0.0033 'International Tables Vol C Tables 4.2.6.8 and 6.1.1.4'
O O 0.0106 0.0060 'International Tables Vol C Tables 4.2.6.8 and 6.1.1.4'
Pd Pd -0.9988 1.0072 'International Tables Vol C Tables 4.2.6.8 and 6.1.1.4'
S S 0.1246 0.1234 'International Tables Vol C Tables 4.2.6.8 and 6.1.1.4'
F F 0.0171 0.0103 'International Tables Vol C Tables 4.2.6.8 and 6.1.1.4'

loop_
_geom_angle_atom_site_label_1
_geom_angle_atom_site_label_2
_geom_angle_atom_site_label_3
_geom_angle
_geom_angle_site_symmetry_1
_geom_angle_site_symmetry_3
_geom_angle_publ_flag
N11F Pd1 N37C 179.0(6) . . ?
N11F Pd1 N11I 89.5(6) . . ?
N37C Pd1 N11I 89.5(6) . . ?
N11F Pd1 N37A 89.0(5) . . ?
N37C Pd1 N37A 92.0(5) . . ?
N11I Pd1 N37A 177.3(7) . . ?
N11A Pd2 N11B 89.3(5) . . ?
N11A Pd2 N11E 179.3(8) . . ?
N11B Pd2 N11E 90.1(6) . . ?
N11A Pd2 N11D 90.7(5) . . ?
N11B Pd2 N11D 179.5(7) . . ?
N11E Pd2 N11D 89.9(5) . . ?
N37B Pd3 N11C 90.7(6) . . ?
N37B Pd3 N11H 176.5(8) . . ?
N11C Pd3 N11H 91.7(7) . . ?
N37B Pd3 N11G 90.9(6) . . ?
N11C Pd3 N11G 176.2(11) . . ?
N11H Pd3 N11G 86.6(6) . . ?
C12A N11A C16A 120.1(19) . . ?
C12A N11A Pd2 120.7(18) . . ?
C16A N11A Pd2 119(2) . . ?
N11A C12A C13A 122.4(19) . . ?
C12A C13A C14A 117.0(19) . . ?
C15A C14A C17A 127(3) . . ?
C15A C14A C13A 117.9(19) . . ?
C17A C14A C13A 115(3) . . ?
C16A C15A C14A 121(2) . . ?
C15A C16A N11A 121(2) . . ?
C18A C17A C14A 178(2) . . ?
C17A C18A C19A 177(2) . . ?
C24A C19A C20A 125.2(18) . . ?
C24A C19A C18A 119(2) . . ?
C20A C19A C18A 115(2) . . ?
C19A C20A C21A 116.8(19) . . ?
C22A C21A C20A 119.0(19) . . ?
C21A C22A O25A 127(2) . . ?
C21A C22A C23A 119.4(19) . . ?
O25A C22A C23A 113.7(19) . . ?
C24A C23A C30A 137(2) . . ?
C24A C23A C22A 122.2(17) . . ?
C30A C23A C22A 101(2) . . ?
C23A C24A C19A 116.8(16) . . ?
C29A O25A C22A 106.2(16) . . ?
C32A C26A C31A 121.0(18) . . ?
C32A C26A C27A 121.0(19) . . ?
C31A C26A C27A 118.0(15) . . ?
C28A C27A C26A 123.3(14) . . ?
C29A C28A C27A 116.1(16) . . ?
O25A C29A C28A 125(2) . . ?
O25A C29A C30A 111.3(19) . . ?
C28A C29A C30A 123.9(18) . . ?
C31A C30A C23A 132.5(19) . . ?
C31A C30A C29A 120.0(16) . . ?
C23A C30A C29A 107.4(19) . . ?
C26A C31A C30A 118.5(14) . . ?
C33A C32A C26A 175(2) . . ?
C32A C33A C34A 176.5(19) . . ?
C39A C34A C35A 120.9(17) . . ?
C39A C34A C33A 118(2) . . ?
C35A C34A C33A 121(2) . . ?
C34A C35A C36A 119.2(15) . . ?
N37A C36A C35A 120.3(15) . . ?
C38A N37A C36A 117.9(15) . . ?
C38A N37A Pd1 122.0(17) . . ?
C36A N37A Pd1 119.9(15) . . ?
N37A C38A C39A 124.5(15) . . ?
C34A C39A C38A 117.0(17) . . ?
C12B N11B C16B 114.9(19) . . ?
C12B N11B Pd2 119.2(14) . . ?
C16B N11B Pd2 125.9(15) . . ?
N11B C12B C13B 123.0(19) . . ?
C14B C13B C12B 118(2) . . ?
C17B C14B C15B 121(2) . . ?
C17B C14B C13B 120(2) . . ?
C15B C14B C13B 119(2) . . ?
C16B C15B C14B 116(2) . . ?
N11B C16B C15B 129(2) . . ?
C18B C17B C14B 175(3) . . ?
C17B C18B C19B 178(3) . . ?
C20B C19B C18B 120(3) . . ?
C20B C19B C24B 121(3) . . ?
C18B C19B C24B 119(3) . . ?
C21B C20B C19B 118(3) . . ?
C22B C21B C20B 121(3) . . ?
C21B C22B O25B 126(3) . . ?
C21B C22B C23B 120(3) . . ?
O25B C22B C23B 112(2) . . ?
C24B C23B C22B 121(2) . . ?
C24B C23B C30B 133(2) . . ?
C22B C23B C30B 106(2) . . ?
C23B C24B C19B 116(2) . . ?
C22B O25B C29B 103(2) . . ?
C27B C26B C31B 124.9(18) . . ?
C27B C26B C32B 118.5(17) . . ?
C31B C26B C32B 116.5(17) . . ?
C26B C27B C28B 118.6(18) . . ?
C29B C28B C27B 116.4(19) . . ?
C28B C29B C30B 122(2) . . ?
C28B C29B O25B 122(2) . . ?
C30B C29B O25B 115.2(18) . . ?
C31B C30B C29B 121.6(19) . . ?
C31B C30B C23B 135(2) . . ?
C29B C30B C23B 103(2) . . ?
C30B C31B C26B 115.9(18) . . ?
C33B C32B C26B 174(3) . . ?
C32B C33B C34B 174(2) . . ?
C35B C34B C39B 117.9(18) . . ?
C35B C34B C33B 121.0(17) . . ?
C39B C34B C33B 121.0(17) . . ?
C36B C35B C34B 119.5(18) . . ?
N37B C36B C35B 126.1(17) . . ?
C36B N37B C38B 115.3(16) . . ?
C36B N37B Pd3 124.3(12) . . ?
C38B N37B Pd3 120.4(12) . . ?
N37B C38B C39B 127.4(18) . . ?
C38B C39B C34B 113.8(18) . . ?
C16C N11C C12C 116(3) . . ?
C16C N11C Pd3 116(2) . . ?
C12C N11C Pd3 128(2) . . ?
N11C C12C C13C 127(2) . . ?
C12C C13C C14C 118(2) . . ?
C15C C14C C13C 115(3) . . ?
C15C C14C C17C 127(3) . . ?
C13C C14C C17C 118(3) . . ?
C14C C15C C16C 120(3) . . ?
N11C C16C C15C 124(3) . . ?
C18C C17C C14C 172(3) . . ?
C17C C18C C19C 176(3) . . ?
C18C C19C C24C 119(2) . . ?
C18C C19C C20C 126(2) . . ?
C24C C19C C20C 114.9(19) . . ?
C21C C20C C19C 126(2) . . ?
C20C C21C C22C 116(2) . . ?
O25C C22C C21C 128(2) . . ?
O25C C22C C23C 108.9(19) . . ?
C21C C22C C23C 123(2) . . ?
C24C C23C C30C 138(2) . . ?
C24C C23C C22C 115.6(19) . . ?
C30C C23C C22C 106.0(19) . . ?
C23C C24C C19C 124(2) . . ?
C22C O25C C29C 106.1(17) . . ?
C32C C26C C27C 122(2) . . ?
C32C C26C C31C 122(2) . . ?
C27C C26C C31C 116.3(19) . . ?
C28C C27C C26C 123(2) . . ?
C29C C28C C27C 115(2) . . ?
C28C C29C C30C 123(2) . . ?
C28C C29C O25C 125(2) . . ?
C30C C29C O25C 112(2) . . ?
C31C C30C C29C 121(2) . . ?
C31C C30C C23C 132(2) . . ?
C29C C30C C23C 107.1(19) . . ?
C30C C31C C26C 120(2) . . ?
C33C C32C C26C 170(3) . . ?
C32C C33C C34C 174(3) . . ?
C39C C34C C35C 114(3) . . ?
C39C C34C C33C 120(2) . . ?
C35C C34C C33C 126(3) . . ?
C36C C35C C34C 124(2) . . ?
N37C C36C C35C 120.2(19) . . ?
C36C N37C C38C 118.6(17) . . ?
C36C N37C Pd1 122.7(18) . . ?
C38C N37C Pd1 119(2) . . ?
C39C C38C N37C 121(2) . . ?
C34C C39C C38C 122(3) . . ?
C16D N11D C12D 121.8(19) . . ?
C16D N11D Pd2 118.9(14) . . ?
C12D N11D Pd2 119.3(13) . . ?
N11D C12D C13D 125.2(18) . . ?
C12D C13D C14D 113.3(18) . . ?
C15D C14D C17D 123(2) . . ?
C15D C14D C13D 119(2) . . ?
C17D C14D C13D 117.1(19) . . ?
C14D C15D C16D 118(2) . . ?
N11D C16D C15D 122(2) . . ?
C18D C17D C14D 173(2) . . ?
C17D C18D C19D 174(2) . . ?
C20D C19D C24D 120.1(19) . . ?
C20D C19D C18D 123.9(19) . . ?
C24D C19D C18D 115(2) . . ?
C19D C20D C21D 126(2) . . ?
C20D C21D C22D 113(2) . . ?
O25D C22D C23D 109(2) . . ?
O25D C22D C21D 124(3) . . ?
C23D C22D C21D 121(2) . . ?
C22D C23D C24D 123(2) . . ?
C22D C23D C30D 108(2) . . ?
C24D C23D C30D 129(2) . . ?
C19D C24D C23D 113.8(19) . . ?
C22D O25D C29D 109(2) . . ?
C31D C26D C27D 120.1(17) . . ?
C31D C26D C18H 120.2(18) . 3_566 ?
C27D C26D C18H 119.6(17) . 3_566 ?
C28D C27D C26D 121.6(18) . . ?
C29D C28D C27D 115.5(18) . . ?
C28D C29D O25D 128(2) . . ?
C28D C29D C30D 124.8(19) . . ?
O25D C29D C30D 107.1(17) . . ?
C31D C30D C29D 120.9(15) . . ?
C31D C30D C23D 134.9(18) . . ?
C29D C30D C23D 103.7(18) . . ?
C30D C31D C26D 116.2(16) . . ?
C12E N11E C16E 119(2) . . ?
C12E N11E Pd2 121.8(18) . . ?
C16E N11E Pd2 119(2) . . ?
N11E C12E C13E 123(2) . . ?
C12E C13E C14E 117(2) . . ?
C15E C14E C13E 117(2) . . ?
C15E C14E C17E 122(3) . . ?
C13E C14E C17E 121(3) . . ?
C14E C15E C16E 119(2) . . ?
N11E C16E C15E 124(2) . . ?
C18E C17E C14E 178(3) . . ?
C17E C18E C19E 175(3) . . ?
C24E C19E C20E 125(2) . . ?
C24E C19E C18E 119(2) . . ?
C20E C19E C18E 116(2) . . ?
C19E C20E C21E 119(2) . . ?
C22E C21E C20E 116(2) . . ?
O25E C22E C21E 123(2) . . ?
O25E C22E C23E 115(2) . . ?
C21E C22E C23E 121(2) . . ?
C24E C23E C22E 122.3(19) . . ?
C24E C23E C30E 135(2) . . ?
C22E C23E C30E 102(2) . . ?
C23E C24E C19E 116.1(19) . . ?
C22E O25E C29E 105.2(19) . . ?
C18I C26E C31E 130(3) 3_566 . ?
C18I C26E C27E 111(3) 3_566 . ?
C31E C26E C27E 119.4(19) . . ?
C28E C27E C26E 123.2(19) . . ?
C29E C28E C27E 113.8(19) . . ?
C28E C29E C30E 126(2) . . ?
C28E C29E O25E 125(2) . . ?
C30E C29E O25E 109(2) . . ?
C31E C30E C29E 119.4(19) . . ?
C31E C30E C23E 130(2) . . ?
C29E C30E C23E 107(2) . . ?
C30E C31E C26E 115.5(18) . . ?
C12F N11F C16F 107.6(19) . . ?
C12F N11F Pd1 126.8(17) . . ?
C16F N11F Pd1 125.1(14) . . ?
N11F C12F C13F 134(2) . . ?
C12F C13F C14F 117(2) . . ?
C15F C14F C13F 115.7(19) . . ?
C15F C14F C17F 120(3) . . ?
C13F C14F C17F 124(3) . . ?
C14F C15F C16F 123.0(19) . . ?
C15F C16F N11F 122.9(18) . . ?
C18F C17F C14F 174(2) . . ?
C17F C18F C19F 174(2) . . ?
C18F C19F C20F 118.6(19) . . ?
C18F C19F C24F 123.8(19) . . ?
C20F C19F C24F 117(2) . . ?
C21F C20F C19F 125(2) . . ?
C22F C21F C20F 112(2) . . ?
C21F C22F O25F 120(2) . . ?
C21F C22F C23F 126(2) . . ?
O25F C22F C23F 113.0(19) . . ?
C24F C23F C22F 119.4(19) . . ?
C24F C23F C30F 134.7(19) . . ?
C22F C23F C30F 105.8(18) . . ?
C23F C24F C19F 119(2) . . ?
C22F O25F C29F 102.3(17) . . ?
C27F C26F C31F 125(2) . . ?
C27F C26F C18G 118.9(19) . 3_566 ?
C31F C26F C18G 116.5(19) . 3_566 ?
C26F C27F C28F 119(2) . . ?
C29F C28F C27F 116(2) . . ?
C28F C29F C30F 123(2) . . ?
C28F C29F O25F 122(2) . . ?
C30F C29F O25F 114.8(19) . . ?
C31F C30F C29F 121.3(18) . . ?
C31F C30F C23F 134.6(19) . . ?
C29F C30F C23F 103.9(19) . . ?
C30F C31F C26F 115.3(18) . . ?
C16G N11G C12G 117(2) . . ?
C16G N11G Pd3 121(2) . . ?
C12G N11G Pd3 122(2) . . ?
C13G C12G N11G 120(2) . . ?
C12G C13G C14G 119(2) . . ?
C13G C14G C17G 112(4) . . ?
C13G C14G C15G 121(3) . . ?
C17G C14G C15G 127(3) . . ?
C16G C15G C14G 116(3) . . ?
C15G C16G N11G 126(3) . . ?
C18G C17G C14G 165(4) . . ?
C17G C18G C26F 169(3) . 3_566 ?
C12H N11H C16H 117(2) . . ?
C12H N11H Pd3 127(2) . . ?
C16H N11H Pd3 117(2) . . ?
N11H C12H C13H 127(2) . . ?
C14H C13H C12H 117(3) . . ?
C13H C14H C17H 111(4) . . ?
C13H C14H C15H 119(3) . . ?
C17H C14H C15H 130(3) . . ?
C16H C15H C14H 119(3) . . ?
C15H C16H N11H 121(3) . . ?
C18H C17H C14H 168(3) . . ?
C17H C18H C26D 174(3) . 3_566 ?
C16I N11I C12I 122.0(19) . . ?
C16I N11I Pd1 119.6(14) . . ?
C12I N11I Pd1 118.4(13) . . ?
N11I C12I C13I 120.3(19) . . ?
C14I C13I C12I 120(2) . . ?
C13I C14I C15I 121(2) . . ?
C13I C14I C17I 120(2) . . ?
C15I C14I C17I 118(2) . . ?
C16I C15I C14I 113(2) . . ?
N11I C16I C15I 122(2) . . ?
C18I C17I C14I 172(4) . . ?
C17I C18I C26E 163(4) . 3_566 ?
O102 S101 C104 109(3) . . ?
O102 S101 C103 110.8(13) . . ?
C104 S101 C103 113(2) . . ?
O112 S111 C113 105.7(15) . . ?
O112 S111 C114 109.1(12) . . ?
C113 S111 C114 113(2) . . ?
O532 S531 C534 99.3(15) . . ?
O532 S531 C535 104.5(15) . . ?
C534 S531 C535 106(3) . . ?
O402 S401 C403 124(3) . . ?
O402 S401 C404 99.6(17) . . ?
C403 S401 C404 126(3) . . ?
O412 S411 O413 114.7(16) . . ?
O412 S411 O414 110.9(15) . . ?
O413 S411 O414 107.3(15) . . ?
O412 S411 C415 111(2) . . ?
O413 S411 C415 110.9(17) . . ?
O414 S411 C415 101.2(16) . . ?
F417 C415 F418 103(3) . . ?
F417 C415 F416 103(2) . . ?
F418 C415 F416 102(3) . . ?
F417 C415 S411 115(2) . . ?
F418 C415 S411 108(3) . . ?
F416 C415 S411 123(3) . . ?
O421 S420 O422 125.3(16) . . ?
O421 S420 O423 97.1(15) . . ?
O422 S420 O423 108.9(18) . . ?
O421 S420 C425 110.1(16) . . ?
O422 S420 C425 112.3(13) . . ?
O423 S420 C425 98.4(16) . . ?
F427 C425 F428 101(3) . . ?
F427 C425 F426 109(3) . . ?
F428 C425 F426 103(3) . . ?
F427 C425 S420 116(3) . . ?
F428 C425 S420 110(3) . . ?
F426 C425 S420 116(2) . . ?
O602 S601 C604 111(2) . . ?
O602 S601 C603 111.1(17) . . ?
C604 S601 C603 96(2) . . ?
O702 S701 C704 87(2) 2_646 . ?
O702 S701 C703 85.4(19) 2_646 . ?
C704 S701 C703 94(2) . . ?

loop_
_geom_bond_atom_site_label_1
_geom_bond_atom_site_label_2
_geom_bond_distance
_geom_bond_site_symmetry_2
_geom_bond_publ_flag
Pd1 N11F 1.85(2) . ?
Pd1 N37C 2.016(15) . ?
Pd1 N11I 2.024(15) . ?
Pd1 N37A 2.033(14) . ?
Pd2 N11A 1.968(17) . ?
Pd2 N11B 1.984(16) . ?
Pd2 N11E 2.021(18) . ?
Pd2 N11D 2.054(16) . ?
Pd3 N37B 1.961(15) . ?
Pd3 N11C 1.99(2) . ?
Pd3 N11H 2.021(18) . ?
Pd3 N11G 2.057(17) . ?
N11A C12A 1.297(19) . ?
N11A C16A 1.36(2) . ?
C12A C13A 1.38(2) . ?
C13A C14A 1.43(3) . ?
C14A C15A 1.36(3) . ?
C14A C17A 1.41(3) . ?
C15A C16A 1.32(3) . ?
C17A C18A 1.38(4) . ?
C18A C19A 1.42(4) . ?
C19A C24A 1.37(2) . ?
C19A C20A 1.37(2) . ?
C20A C21A 1.41(2) . ?
C21A C22A 1.35(2) . ?
C22A O25A 1.36(2) . ?
C22A C23A 1.45(2) . ?
C23A C24A 1.299(19) . ?
C23A C30A 1.44(2) . ?
O25A C29A 1.324(19) . ?
C26A C32A 1.39(2) . ?
C26A C31A 1.404(16) . ?
C26A C27A 1.467(18) . ?
C27A C28A 1.403(17) . ?
C28A C29A 1.346(18) . ?
C29A C30A 1.440(18) . ?
C30A C31A 1.409(17) . ?
C32A C33A 1.15(2) . ?
C33A C34A 1.50(3) . ?
C34A C39A 1.35(2) . ?
C34A C35A 1.38(2) . ?
C35A C36A 1.402(19) . ?
C36A N37A 1.344(17) . ?
N37A C38A 1.34(2) . ?
C38A C39A 1.37(2) . ?
N11B C12B 1.32(2) . ?
N11B C16B 1.35(2) . ?
C12B C13B 1.42(2) . ?
C13B C14B 1.41(3) . ?
C14B C17B 1.33(3) . ?
C14B C15B 1.39(3) . ?
C15B C16B 1.36(3) . ?
C17B C18B 1.21(2) . ?
C18B C19B 1.46(3) . ?
C19B C20B 1.42(3) . ?
C19B C24B 1.48(3) . ?
C20B C21B 1.40(3) . ?
C21B C22B 1.36(3) . ?
C22B O25B 1.36(3) . ?
C22B C23B 1.45(3) . ?
C23B C24B 1.38(3) . ?
C23B C30B 1.45(2) . ?
O25B C29B 1.40(2) . ?
C26B C27B 1.37(2) . ?
C26B C31B 1.404(19) . ?
C26B C32B 1.46(3) . ?
C27B C28B 1.40(2) . ?
C28B C29B 1.40(2) . ?
C29B C30B 1.40(2) . ?
C30B C31B 1.328(18) . ?
C32B C33B 1.12(2) . ?
C33B C34B 1.49(3) . ?
C34B C35B 1.45(2) . ?
C34B C39B 1.46(2) . ?
C35B C36B 1.34(2) . ?
C36B N37B 1.331(18) . ?
N37B C38B 1.37(2) . ?
C38B C39B 1.41(2) . ?
N11C C16C 1.26(3) . ?
N11C C12C 1.28(3) . ?
C12C C13C 1.40(3) . ?
C13C C14C 1.40(3) . ?
C14C C15C 1.38(3) . ?
C14C C17C 1.52(3) . ?
C15C C16C 1.43(3) . ?
C17C C18C 1.11(3) . ?
C18C C19C 1.31(3) . ?
C19C C24C 1.44(2) . ?
C19C C20C 1.47(3) . ?
C20C C21C 1.33(2) . ?
C21C C22C 1.40(3) . ?
C22C O25C 1.35(2) . ?
C22C C23C 1.52(3) . ?
C23C C24C 1.37(2) . ?
C23C C30C 1.40(2) . ?
O25C C29C 1.44(2) . ?
C26C C32C 1.34(3) . ?
C26C C27C 1.39(3) . ?
C26C C31C 1.44(3) . ?
C27C C28C 1.39(3) . ?
C28C C29C 1.36(3) . ?
C29C C30C 1.40(3) . ?
C30C C31C 1.31(2) . ?
C32C C33C 1.11(2) . ?
C33C C34C 1.48(3) . ?
C34C C39C 1.37(3) . ?
C34C C35C 1.45(3) . ?
C35C C36C 1.37(2) . ?
C36C N37C 1.34(2) . ?
N37C C38C 1.42(2) . ?
C38C C39C 1.39(3) . ?
N11D C16D 1.265(19) . ?
N11D C12D 1.269(18) . ?
C12D C13D 1.39(2) . ?
C13D C14D 1.50(2) . ?
C14D C15D 1.31(2) . ?
C14D C17D 1.42(2) . ?
C15D C16D 1.44(2) . ?
C17D C18D 1.19(2) . ?
C18D C19D 1.44(3) . ?
C19D C20D 1.35(3) . ?
C19D C24D 1.44(2) . ?
C20D C21D 1.39(3) . ?
C21D C22D 1.43(3) . ?
C22D O25D 1.33(2) . ?
C22D C23D 1.34(3) . ?
C23D C24D 1.45(2) . ?
C23D C30D 1.46(2) . ?
O25D C29D 1.39(2) . ?
C26D C31D 1.432(18) . ?
C26D C27D 1.47(2) . ?
C26D C18H 1.48(3) 3_566 ?
C27D C28D 1.41(2) . ?
C28D C29D 1.361(19) . ?
C29D C30D 1.427(19) . ?
C30D C31D 1.398(17) . ?
N11E C12E 1.23(2) . ?
N11E C16E 1.29(3) . ?
C12E C13E 1.38(3) . ?
C13E C14E 1.42(3) . ?
C14E C15E 1.31(3) . ?
C14E C17E 1.44(3) . ?
C15E C16E 1.37(3) . ?
C17E C18E 1.18(3) . ?
C18E C19E 1.49(3) . ?
C19E C24E 1.38(2) . ?
C19E C20E 1.38(2) . ?
C20E C21E 1.42(2) . ?
C21E C22E 1.37(2) . ?
C22E O25E 1.34(2) . ?
C22E C23E 1.46(2) . ?
C23E C24E 1.30(2) . ?
C23E C30E 1.50(3) . ?
O25E C29E 1.49(3) . ?
C26E C18I 1.28(3) 3_566 ?
C26E C31E 1.43(2) . ?
C26E C27E 1.47(2) . ?
C27E C28E 1.40(2) . ?
C28E C29E 1.36(2) . ?
C29E C30E 1.43(2) . ?
C30E C31E 1.402(19) . ?
N11F C12F 1.31(2) . ?
N11F C16F 1.45(2) . ?
C12F C13F 1.35(3) . ?
C13F C14F 1.40(3) . ?
C14F C15F 1.34(2) . ?
C14F C17F 1.48(3) . ?
C15F C16F 1.39(2) . ?
C17F C18F 1.21(3) . ?
C18F C19F 1.38(3) . ?
C19F C20F 1.40(2) . ?
C19F C24F 1.44(2) . ?
C20F C21F 1.38(2) . ?
C21F C22F 1.37(2) . ?
C22F O25F 1.41(2) . ?
C22F C23F 1.42(2) . ?
C23F C24F 1.30(2) . ?
C23F C30F 1.49(2) . ?
O25F C29F 1.44(2) . ?
C26F C27F 1.37(2) . ?
C26F C31F 1.41(2) . ?
C26F C18G 1.61(4) 3_566 ?
C27F C28F 1.40(2) . ?
C28F C29F 1.38(2) . ?
C29F C30F 1.39(2) . ?
C30F C31F 1.337(19) . ?
N11G C16G 1.36(2) . ?
N11G C12G 1.38(2) . ?
C12G C13G 1.36(3) . ?
C13G C14G 1.36(3) . ?
C14G C17G 1.40(4) . ?
C14G C15G 1.41(3) . ?
C15G C16G 1.29(3) . ?
C17G C18G 1.10(3) . ?
C18G C26F 1.61(4) 3_566 ?
N11H C12H 1.33(3) . ?
N11H C16H 1.41(3) . ?
C12H C13H 1.38(3) . ?
C13H C14H 1.34(3) . ?
C14H C17H 1.43(4) . ?
C14H C15H 1.51(4) . ?
C15H C16H 1.33(3) . ?
C17H C18H 1.10(3) . ?
C18H C26D 1.48(3) 3_566 ?
N11I C16I 1.31(2) . ?
N11I C12I 1.34(2) . ?
C12I C13I 1.37(2) . ?
C13I C14I 1.33(3) . ?
C14I C15I 1.47(3) . ?
C14I C17I 1.48(3) . ?
C15I C16I 1.45(3) . ?
C17I C18I 1.26(3) . ?
C18I C26E 1.28(3) 3_566 ?
S101 O102 1.473(14) . ?
S101 C104 1.65(4) . ?
S101 C103 1.84(3) . ?
S111 O112 1.484(13) . ?
S111 C113 1.64(4) . ?
S111 C114 1.70(3) . ?
S531 O532 1.409(12) . ?
S531 C534 1.71(3) . ?
S531 C535 1.77(3) . ?
S201 O202 1.463(15) . ?
S401 O402 1.385(14) . ?
S401 C403 1.65(2) . ?
S401 C404 1.681(19) . ?
S411 O412 1.36(2) . ?
S411 O413 1.412(17) . ?
S411 O414 1.44(3) . ?
S411 C415 1.65(4) . ?
C415 F417 1.28(2) . ?
C415 F418 1.29(2) . ?
C415 F416 1.29(2) . ?
S420 O421 1.376(18) . ?
S420 O422 1.377(15) . ?
S420 O423 1.47(3) . ?
S420 C425 1.65(4) . ?
C425 F427 1.29(2) . ?
C425 F428 1.29(2) . ?
C425 F426 1.29(2) . ?
S601 O602 1.20(2) . ?
S601 C604 1.86(4) . ?
S601 C603 1.96(4) . ?
S701 O702 1.56(3) 2_646 ?
S701 C704 1.78(4) . ?
S701 C703 1.96(3) . ?
O702 S701 1.56(3) 2_656 ?

loop_
_geom_torsion_atom_site_label_1
_geom_torsion_atom_site_label_2
_geom_torsion_atom_site_label_3
_geom_torsion_atom_site_label_4
_geom_torsion
_geom_torsion_site_symmetry_1
_geom_torsion_site_symmetry_2
_geom_torsion_site_symmetry_3
_geom_torsion_site_symmetry_4
_geom_torsion_publ_flag
N11B Pd2 N11A C12A 91.3(13) . . . . ?
N11E Pd2 N11A C12A 127(92) . . . . ?
N11D Pd2 N11A C12A -88.2(13) . . . . ?
N11B Pd2 N11A C16A -80.2(13) . . . . ?
N11E Pd2 N11A C16A -45(85) . . . . ?
N11D Pd2 N11A C16A 100.2(13) . . . . ?
C16A N11A C12A C13A -3(3) . . . . ?
Pd2 N11A C12A C13A -174.3(12) . . . . ?
N11A C12A C13A C14A 2(2) . . . . ?
C12A C13A C14A C15A -2(2) . . . . ?
C12A C13A C14A C17A 175.2(16) . . . . ?
C17A C14A C15A C16A -173.2(19) . . . . ?
C13A C14A C15A C16A 3(3) . . . . ?
C14A C15A C16A N11A -5(3) . . . . ?
C12A N11A C16A C15A 4(3) . . . . ?
Pd2 N11A C16A C15A 176.0(15) . . . . ?
C15A C14A C17A C18A 69(71) . . . . ?
C13A C14A C17A C18A -108(71) . . . . ?
C14A C17A C18A C19A -52(100) . . . . ?
C17A C18A C19A C24A -11(51) . . . . ?
C17A C18A C19A C20A 158(49) . . . . ?
C24A C19A C20A C21A -11(4) . . . . ?
C18A C19A C20A C21A -179(2) . . . . ?
C19A C20A C21A C22A 6(4) . . . . ?
C20A C21A C22A O25A 178(3) . . . . ?
C20A C21A C22A C23A 0(4) . . . . ?
C21A C22A C23A C24A -2(3) . . . . ?
O25A C22A C23A C24A -180.0(18) . . . . ?
C21A C22A C23A C30A 176(2) . . . . ?
O25A C22A C23A C30A -2(2) . . . . ?
C30A C23A C24A C19A -179(2) . . . . ?
C22A C23A C24A C19A -2(3) . . . . ?
C20A C19A C24A C23A 9(4) . . . . ?
C18A C19A C24A C23A 176.7(19) . . . . ?
C21A C22A O25A C29A -175(3) . . . . ?
C23A C22A O25A C29A 3(2) . . . . ?
C32A C26A C27A C28A -179.4(16) . . . . ?
C31A C26A C27A C28A -1(2) . . . . ?
C26A C27A C28A C29A 0(3) . . . . ?
C22A O25A C29A C28A -178(2) . . . . ?
C22A O25A C29A C30A -3(2) . . . . ?
C27A C28A C29A O25A 177.8(18) . . . . ?
C27A C28A C29A C30A 3(3) . . . . ?
C24A C23A C30A C31A 0(4) . . . . ?
C22A C23A C30A C31A -177(2) . . . . ?
C24A C23A C30A C29A 178(2) . . . . ?
C22A C23A C30A C29A 0(2) . . . . ?
O25A C29A C30A C31A 179.3(16) . . . . ?
C28A C29A C30A C31A -5(3) . . . . ?
O25A C29A C30A C23A 2(2) . . . . ?
C28A C29A C30A C23A 177.1(18) . . . . ?
C32A C26A C31A C30A 177.2(15) . . . . ?
C27A C26A C31A C30A -1(2) . . . . ?
C23A C30A C31A C26A -179.2(17) . . . . ?
C29A C30A C31A C26A 4(2) . . . . ?
C31A C26A C32A C33A -26(23) . . . . ?
C27A C26A C32A C33A 152(22) . . . . ?
C26A C32A C33A C34A 100(40) . . . . ?
C32A C33A C34A C39A -64(35) . . . . ?
C32A C33A C34A C35A 122(35) . . . . ?
C39A C34A C35A C36A 3(2) . . . . ?
C33A C34A C35A C36A 177.0(13) . . . . ?
C34A C35A C36A N37A -1(2) . . . . ?
C35A C36A N37A C38A 1(2) . . . . ?
C35A C36A N37A Pd1 -174.6(10) . . . . ?
N11F Pd1 N37A C38A -77.4(12) . . . . ?
N37C Pd1 N37A C38A 102.5(13) . . . . ?
N11I Pd1 N37A C38A -134(14) . . . . ?
N11F Pd1 N37A C36A 98.3(12) . . . . ?
N37C Pd1 N37A C36A -81.7(13) . . . . ?
N11I Pd1 N37A C36A 42(15) . . . . ?
C36A N37A C38A C39A -3(2) . . . . ?
Pd1 N37A C38A C39A 172.4(12) . . . . ?
C35A C34A C39A C38A -4(2) . . . . ?
C33A C34A C39A C38A -179.0(14) . . . . ?
N37A C38A C39A C34A 5(2) . . . . ?
N11A Pd2 N11B C12B -97.1(16) . . . . ?
N11E Pd2 N11B C12B 83.3(16) . . . . ?
N11D Pd2 N11B C12B -12(85) . . . . ?
N11A Pd2 N11B C16B 83.6(17) . . . . ?
N11E Pd2 N11B C16B -96.0(17) . . . . ?
N11D Pd2 N11B C16B 169(100) . . . . ?
C16B N11B C12B C13B 3(3) . . . . ?
Pd2 N11B C12B C13B -176.1(15) . . . . ?
N11B C12B C13B C14B -2(3) . . . . ?
C12B C13B C14B C17B -177(2) . . . . ?
C12B C13B C14B C15B 0(3) . . . . ?
C17B C14B C15B C16B 177(2) . . . . ?
C13B C14B C15B C16B 1(3) . . . . ?
C12B N11B C16B C15B -3(3) . . . . ?
Pd2 N11B C16B C15B 176.6(19) . . . . ?
C14B C15B C16B N11B 1(4) . . . . ?
C15B C14B C17B C18B -135(30) . . . . ?
C13B C14B C17B C18B 42(31) . . . . ?
C14B C17B C18B C19B -131(86) . . . . ?
C17B C18B C19B C20B 98(93) . . . . ?
C17B C18B C19B C24B -87(93) . . . . ?
C18B C19B C20B C21B -169(3) . . . . ?
C24B C19B C20B C21B 15(5) . . . . ?
C19B C20B C21B C22B -18(6) . . . . ?
C20B C21B C22B O25B -178(3) . . . . ?
C20B C21B C22B C23B 16(5) . . . . ?
C21B C22B C23B C24B -10(4) . . . . ?
O25B C22B C23B C24B -178(2) . . . . ?
C21B C22B C23B C30B 176(3) . . . . ?
O25B C22B C23B C30B 8(3) . . . . ?
C22B C23B C24B C19B 7(4) . . . . ?
C30B C23B C24B C19B 179(3) . . . . ?
C20B C19B C24B C23B -10(4) . . . . ?
C18B C19B C24B C23B 175(2) . . . . ?
C21B C22B O25B C29B -173(3) . . . . ?
C23B C22B O25B C29B -6(3) . . . . ?
C31B C26B C27B C28B 3(3) . . . . ?
C32B C26B C27B C28B 179(2) . . . . ?
C26B C27B C28B C29B 3(4) . . . . ?
C27B C28B C29B C30B -5(4) . . . . ?
C27B C28B C29B O25B 179(2) . . . . ?
C22B O25B C29B C28B 177(2) . . . . ?
C22B O25B C29B C30B 1(3) . . . . ?
C28B C29B C30B C31B 2(4) . . . . ?
O25B C29B C30B C31B 178(2) . . . . ?
C28B C29B C30B C23B -173(2) . . . . ?
O25B C29B C30B C23B 3(3) . . . . ?
C24B C23B C30B C31B 7(5) . . . . ?
C22B C23B C30B C31B -180(3) . . . . ?
C24B C23B C30B C29B -179(3) . . . . ?
C22B C23B C30B C29B -6(3) . . . . ?
C29B C30B C31B C26B 4(3) . . . . ?
C23B C30B C31B C26B 177(2) . . . . ?
C27B C26B C31B C30B -6(3) . . . . ?
C32B C26B C31B C30B 177.1(18) . . . . ?
C27B C26B C32B C33B -62(23) . . . . ?
C31B C26B C32B C33B 115(23) . . . . ?
C26B C32B C33B C34B -157(17) . . . . ?
C32B C33B C34B C35B -145(21) . . . . ?
C32B C33B C34B C39B 38(22) . . . . ?
C39B C34B C35B C36B 2(2) . . . . ?
C33B C34B C35B C36B -174.9(16) . . . . ?
C34B C35B C36B N37B -2(3) . . . . ?
C35B C36B N37B C38B 1(2) . . . . ?
C35B C36B N37B Pd3 -177.7(14) . . . . ?
N11C Pd3 N37B C36B 78.0(14) . . . . ?
N11H Pd3 N37B C36B -54(13) . . . . ?
N11G Pd3 N37B C36B -98.6(15) . . . . ?
N11C Pd3 N37B C38B -100.2(14) . . . . ?
N11H Pd3 N37B C38B 128(13) . . . . ?
N11G Pd3 N37B C38B 83.2(15) . . . . ?
C36B N37B C38B C39B 0(3) . . . . ?
Pd3 N37B C38B C39B 178.4(16) . . . . ?
N37B C38B C39B C34B 1(3) . . . . ?
C35B C34B C39B C38B -2(2) . . . . ?
C33B C34B C39B C38B 175.5(16) . . . . ?
N37B Pd3 N11C C16C 86.0(17) . . . . ?
N11H Pd3 N11C C16C -96.5(18) . . . . ?
N11G Pd3 N11C C16C -159(10) . . . . ?
N37B Pd3 N11C C12C -92.9(19) . . . . ?
N11H Pd3 N11C C12C 85(2) . . . . ?
N11G Pd3 N11C C12C 22(12) . . . . ?
C16C N11C C12C C13C 4(3) . . . . ?
Pd3 N11C C12C C13C -177.2(15) . . . . ?
N11C C12C C13C C14C 1(3) . . . . ?
C12C C13C C14C C15C -5(3) . . . . ?
C12C C13C C14C C17C 174.4(17) . . . . ?
C13C C14C C15C C16C 6(3) . . . . ?
C17C C14C C15C C16C -174.1(19) . . . . ?
C12C N11C C16C C15C -4(3) . . . . ?
Pd3 N11C C16C C15C 177.4(16) . . . . ?
C14C C15C C16C N11C -1(3) . . . . ?
C15C C14C C17C C18C 20(19) . . . . ?
C13C C14C C17C C18C -160(18) . . . . ?
C14C C17C C18C C19C -54(58) . . . . ?
C17C C18C C19C C24C 28(48) . . . . ?
C17C C18C C19C C20C -148(47) . . . . ?
C18C C19C C20C C21C 178(3) . . . . ?
C24C C19C C20C C21C 3(3) . . . . ?
C19C C20C C21C C22C 0(4) . . . . ?
C20C C21C C22C O25C -175(3) . . . . ?
C20C C21C C22C C23C -3(4) . . . . ?
O25C C22C C23C C24C 176(2) . . . . ?
C21C C22C C23C C24C 3(4) . . . . ?
O25C C22C C23C C30C -6(3) . . . . ?
C21C C22C C23C C30C -179(2) . . . . ?
C30C C23C C24C C19C -177(3) . . . . ?
C22C C23C C24C C19C 0(3) . . . . ?
C18C C19C C24C C23C -179(2) . . . . ?
C20C C19C C24C C23C -3(3) . . . . ?
C21C C22C O25C C29C 179(3) . . . . ?
C23C C22C O25C C29C 6(3) . . . . ?
C32C C26C C27C C28C 168(3) . . . . ?
C31C C26C C27C C28C -8(5) . . . . ?
C26C C27C C28C C29C 11(5) . . . . ?
C27C C28C C29C C30C -9(5) . . . . ?
C27C C28C C29C O25C 168(3) . . . . ?
C22C O25C C29C C28C 178(3) . . . . ?
C22C O25C C29C C30C -5(3) . . . . ?
C28C C29C C30C C31C 4(4) . . . . ?
O25C C29C C30C C31C -173(2) . . . . ?
C28C C29C C30C C23C 178(3) . . . . ?
O25C C29C C30C C23C 1(3) . . . . ?
C24C C23C C30C C31C -7(5) . . . . ?
C22C C23C C30C C31C 175(2) . . . . ?
C24C C23C C30C C29C 180(3) . . . . ?
C22C C23C C30C C29C 3(3) . . . . ?
C29C C30C C31C C26C -1(4) . . . . ?
C23C C30C C31C C26C -173(2) . . . . ?
C32C C26C C31C C30C -173(2) . . . . ?
C27C C26C C31C C30C 2(4) . . . . ?
C27C C26C C32C C33C 167(15) . . . . ?
C31C C26C C32C C33C -18(18) . . . . ?
C26C C32C C33C C34C 103(29) . . . . ?
C32C C33C C34C C39C -82(26) . . . . ?
C32C C33C C34C C35C 104(26) . . . . ?
C39C C34C C35C C36C 3(3) . . . . ?
C33C C34C C35C C36C 178(2) . . . . ?
C34C C35C C36C N37C -4(3) . . . . ?
C35C C36C N37C C38C 2(3) . . . . ?
C35C C36C N37C Pd1 178.6(14) . . . . ?
N11F Pd1 N37C C36C -102(61) . . . . ?
N11I Pd1 N37C C36C -95.8(14) . . . . ?
N37A Pd1 N37C C36C 82.0(15) . . . . ?
N11F Pd1 N37C C38C 74(61) . . . . ?
N11I Pd1 N37C C38C 80.7(14) . . . . ?
N37A Pd1 N37C C38C -101.5(14) . . . . ?
C36C N37C C38C C39C 1(3) . . . . ?
Pd1 N37C C38C C39C -176.0(17) . . . . ?
C35C C34C C39C C38C 0(4) . . . . ?
C33C C34C C39C C38C -175(2) . . . . ?
N37C C38C C39C C34C -2(4) . . . . ?
N11A Pd2 N11D C16D -97.6(15) . . . . ?
N11B Pd2 N11D C16D 177(100) . . . . ?
N11E Pd2 N11D C16D 82.0(15) . . . . ?
N11A Pd2 N11D C12D 81.9(15) . . . . ?
N11B Pd2 N11D C12D -3(85) . . . . ?
N11E Pd2 N11D C12D -98.5(15) . . . . ?
C16D N11D C12D C13D -1(3) . . . . ?
Pd2 N11D C12D C13D 179.8(12) . . . . ?
N11D C12D C13D C14D -1(2) . . . . ?
C12D C13D C14D C15D 3(2) . . . . ?
C12D C13D C14D C17D 177.5(14) . . . . ?
C17D C14D C15D C16D -177.0(15) . . . . ?
C13D C14D C15D C16D -3(3) . . . . ?
C12D N11D C16D C15D 1(3) . . . . ?
Pd2 N11D C16D C15D -179.6(12) . . . . ?
C14D C15D C16D N11D 1(3) . . . . ?
C15D C14D C17D C18D 7(17) . . . . ?
C13D C14D C17D C18D -167(16) . . . . ?
C14D C17D C18D C19D 76(29) . . . . ?
C17D C18D C19D C20D 102(20) . . . . ?
C17D C18D C19D C24D -90(21) . . . . ?
C24D C19D C20D C21D 3(4) . . . . ?
C18D C19D C20D C21D 170(3) . . . . ?
C19D C20D C21D C22D 11(5) . . . . ?
C20D C21D C22D O25D -171(3) . . . . ?
C20D C21D C22D C23D -20(5) . . . . ?
O25D C22D C23D C24D 171(2) . . . . ?
C21D C22D C23D C24D 16(5) . . . . ?
O25D C22D C23D C30D -18(4) . . . . ?
C21D C22D C23D C30D -173(3) . . . . ?
C20D C19D C24D C23D -7(3) . . . . ?
C18D C19D C24D C23D -175.3(18) . . . . ?
C22D C23D C24D C19D -2(4) . . . . ?
C30D C23D C24D C19D -170(2) . . . . ?
C23D C22D O25D C29D 20(4) . . . . ?
C21D C22D O25D C29D 174(3) . . . . ?
C31D C26D C27D C28D 8(5) . . . . ?
C18H C26D C27D C28D -176(3) 3_566 . . . ?
C26D C27D C28D C29D -7(5) . . . . ?
C27D C28D C29D O25D 178(3) . . . . ?
C27D C28D C29D C30D -1(5) . . . . ?
C22D O25D C29D C28D 168(4) . . . . ?
C22D O25D C29D C30D -13(3) . . . . ?
C28D C29D C30D C31D 9(5) . . . . ?
O25D C29D C30D C31D -170(2) . . . . ?
C28D C29D C30D C23D -179(3) . . . . ?
O25D C29D C30D C23D 2(3) . . . . ?
C22D C23D C30D C31D -179(3) . . . . ?
C24D C23D C30D C31D -10(5) . . . . ?
C22D C23D C30D C29D 9(3) . . . . ?
C24D C23D C30D C29D 179(3) . . . . ?
C29D C30D C31D C26D -7(4) . . . . ?
C23D C30D C31D C26D -177(3) . . . . ?
C27D C26D C31D C30D -1(4) . . . . ?
C18H C26D C31D C30D -177(2) 3_566 . . . ?
N11A Pd2 N11E C12E -123(92) . . . . ?
N11B Pd2 N11E C12E -87.8(17) . . . . ?
N11D Pd2 N11E C12E 91.7(17) . . . . ?
N11A Pd2 N11E C16E 61(85) . . . . ?
N11B Pd2 N11E C16E 96.1(16) . . . . ?
N11D Pd2 N11E C16E -84.4(16) . . . . ?
C16E N11E C12E C13E -3(3) . . . . ?
Pd2 N11E C12E C13E -178.6(15) . . . . ?
N11E C12E C13E C14E -1(3) . . . . ?
C12E C13E C14E C15E 3(3) . . . . ?
C12E C13E C14E C17E 178.3(19) . . . . ?
C13E C14E C15E C16E -2(4) . . . . ?
C17E C14E C15E C16E -177(2) . . . . ?
C12E N11E C16E C15E 4(4) . . . . ?
Pd2 N11E C16E C15E -180(2) . . . . ?
C14E C15E C16E N11E -2(4) . . . . ?
C15E C14E C17E C18E 42(90) . . . . ?
C13E C14E C17E C18E -133(89) . . . . ?
C14E C17E C18E C19E -141(76) . . . . ?
C17E C18E C19E C24E 96(27) . . . . ?
C17E C18E C19E C20E -81(27) . . . . ?
C24E C19E C20E C21E 4(4) . . . . ?
C18E C19E C20E C21E -180(2) . . . . ?
C19E C20E C21E C22E -7(4) . . . . ?
C20E C21E C22E O25E 177(3) . . . . ?
C20E C21E C22E C23E 11(4) . . . . ?
O25E C22E C23E C24E -180(3) . . . . ?
C21E C22E C23E C24E -12(5) . . . . ?
O25E C22E C23E C30E 4(4) . . . . ?
C21E C22E C23E C30E 172(3) . . . . ?
C22E C23E C24E C19E 9(4) . . . . ?
C30E C23E C24E C19E -177(3) . . . . ?
C20E C19E C24E C23E -5(4) . . . . ?
C18E C19E C24E C23E 179(2) . . . . ?
C21E C22E O25E C29E -167(3) . . . . ?
C23E C22E O25E C29E 0(3) . . . . ?
C18I C26E C27E C28E -175(4) 3_566 . . . ?
C31E C26E C27E C28E -2(6) . . . . ?
C26E C27E C28E C29E 4(6) . . . . ?
C27E C28E C29E C30E 7(6) . . . . ?
C27E C28E C29E O25E 177(3) . . . . ?
C22E O25E C29E C28E -176(4) . . . . ?
C22E O25E C29E C30E -5(4) . . . . ?
C28E C29E C30E C31E -20(6) . . . . ?
O25E C29E C30E C31E 170(3) . . . . ?
C28E C29E C30E C23E 179(4) . . . . ?
O25E C29E C30E C23E 8(4) . . . . ?
C24E C23E C30E C31E 19(6) . . . . ?
C22E C23E C30E C31E -166(3) . . . . ?
C24E C23E C30E C29E 178(4) . . . . ?
C22E C23E C30E C29E -7(4) . . . . ?
C29E C30E C31E C26E 19(5) . . . . ?
C23E C30E C31E C26E 176(3) . . . . ?
C18I C26E C31E C30E 162(4) 3_566 . . . ?
C27E C26E C31E C30E -9(5) . . . . ?
N37C Pd1 N11F C12F 110(61) . . . . ?
N11I Pd1 N11F C12F 103.0(15) . . . . ?
N37A Pd1 N11F C12F -74.8(15) . . . . ?
N37C Pd1 N11F C16F -80(61) . . . . ?
N11I Pd1 N11F C16F -86.5(13) . . . . ?
N37A Pd1 N11F C16F 95.7(13) . . . . ?
C16F N11F C12F C13F 0(3) . . . . ?
Pd1 N11F C12F C13F 171.8(17) . . . . ?
N11F C12F C13F C14F 1(3) . . . . ?
C12F C13F C14F C15F 0(3) . . . . ?
C12F C13F C14F C17F 177.7(16) . . . . ?
C13F C14F C15F C16F -1(3) . . . . ?
C17F C14F C15F C16F -178.7(15) . . . . ?
C14F C15F C16F N11F 1(3) . . . . ?
C12F N11F C16F C15F -1(2) . . . . ?
Pd1 N11F C16F C15F -173.0(12) . . . . ?
C15F C14F C17F C18F -143(20) . . . . ?
C13F C14F C17F C18F 39(21) . . . . ?
C14F C17F C18F C19F -10(36) . . . . ?
C17F C18F C19F C20F -14(20) . . . . ?
C17F C18F C19F C24F 168(18) . . . . ?
C18F C19F C20F C21F -177.9(19) . . . . ?
C24F C19F C20F C21F 0(3) . . . . ?
C19F C20F C21F C22F 3(3) . . . . ?
C20F C21F C22F O25F -177.6(19) . . . . ?
C20F C21F C22F C23F -4(3) . . . . ?
C21F C22F C23F C24F 1(3) . . . . ?
O25F C22F C23F C24F 175.1(18) . . . . ?
C21F C22F C23F C30F -177(2) . . . . ?
O25F C22F C23F C30F -3(2) . . . . ?
C22F C23F C24F C19F 3(3) . . . . ?
C30F C23F C24F C19F -179(2) . . . . ?
C18F C19F C24F C23F 174.7(18) . . . . ?
C20F C19F C24F C23F -3(3) . . . . ?
C21F C22F O25F C29F 176(2) . . . . ?
C23F C22F O25F C29F 1(3) . . . . ?
C31F C26F C27F C28F 6(5) . . . . ?
C18G C26F C27F C28F -177(3) 3_566 . . . ?
C26F C27F C28F C29F -4(5) . . . . ?
C27F C28F C29F C30F -2(5) . . . . ?
C27F C28F C29F O25F -174(3) . . . . ?
C22F O25F C29F C28F 175(3) . . . . ?
C22F O25F C29F C30F 2(3) . . . . ?
C28F C29F C30F C31F 7(5) . . . . ?
O25F C29F C30F C31F 180(2) . . . . ?
C28F C29F C30F C23F -176(3) . . . . ?
O25F C29F C30F C23F -4(3) . . . . ?
C24F C23F C30F C31F 2(4) . . . . ?
C22F C23F C30F C31F 180(3) . . . . ?
C24F C23F C30F C29F -174(3) . . . . ?
C22F C23F C30F C29F 4(3) . . . . ?
C29F C30F C31F C26F -6(3) . . . . ?
C23F C30F C31F C26F 179(2) . . . . ?
C27F C26F C31F C30F 0(4) . . . . ?
C18G C26F C31F C30F -178(2) 3_566 . . . ?
N37B Pd3 N11G C16G -89.4(15) . . . . ?
N11C Pd3 N11G C16G 156(10) . . . . ?
N11H Pd3 N11G C16G 93.1(17) . . . . ?
N37B Pd3 N11G C12G 93.7(15) . . . . ?
N11C Pd3 N11G C12G -21(11) . . . . ?
N11H Pd3 N11G C12G -83.8(16) . . . . ?
C16G N11G C12G C13G 0(3) . . . . ?
Pd3 N11G C12G C13G 176.7(14) . . . . ?
N11G C12G C13G C14G -1(3) . . . . ?
C12G C13G C14G C17G -178(2) . . . . ?
C12G C13G C14G C15G 1(3) . . . . ?
C13G C14G C15G C16G 1(4) . . . . ?
C17G C14G C15G C16G -180(2) . . . . ?
C14G C15G C16G N11G -3(4) . . . . ?
C12G N11G C16G C15G 3(3) . . . . ?
Pd3 N11G C16G C15G -174(2) . . . . ?
C13G C14G C17G C18G 134(14) . . . . ?
C15G C14G C17G C18G -45(15) . . . . ?
C14G C17G C18G C26F -112(18) . . . 3_566 ?
N37B Pd3 N11H C12H 49(13) . . . . ?
N11C Pd3 N11H C12H -84(2) . . . . ?
N11G Pd3 N11H C12H 93(2) . . . . ?
N37B Pd3 N11H C16H -130(13) . . . . ?
N11C Pd3 N11H C16H 97.2(16) . . . . ?
N11G Pd3 N11H C16H -86.1(16) . . . . ?
C16H N11H C12H C13H 3(3) . . . . ?
Pd3 N11H C12H C13H -175.9(16) . . . . ?
N11H C12H C13H C14H -4(3) . . . . ?
C12H C13H C14H C17H -179.9(19) . . . . ?
C12H C13H C14H C15H 4(3) . . . . ?
C13H C14H C15H C16H -3(4) . . . . ?
C17H C14H C15H C16H -179(2) . . . . ?
C14H C15H C16H N11H 2(4) . . . . ?
C12H N11H C16H C15H -2(3) . . . . ?
Pd3 N11H C16H C15H 177(2) . . . . ?
C13H C14H C17H C18H 174(13) . . . . ?
C15H C14H C17H C18H -10(15) . . . . ?
C14H C17H C18H C26D -159(17) . . . 3_566 ?
N11F Pd1 N11I C16I 88.9(16) . . . . ?
N37C Pd1 N11I C16I -91.0(16) . . . . ?
N37A Pd1 N11I C16I 145(14) . . . . ?
N11F Pd1 N11I C12I -91.4(14) . . . . ?
N37C Pd1 N11I C12I 88.7(15) . . . . ?
N37A Pd1 N11I C12I -35(15) . . . . ?
C16I N11I C12I C13I 0(3) . . . . ?
Pd1 N11I C12I C13I -179.4(13) . . . . ?
N11I C12I C13I C14I -7(3) . . . . ?
C12I C13I C14I C15I 9(4) . . . . ?
C12I C13I C14I C17I -167(2) . . . . ?
C13I C14I C15I C16I -3(4) . . . . ?
C17I C14I C15I C16I 172(2) . . . . ?
C12I N11I C16I C15I 5(3) . . . . ?
Pd1 N11I C16I C15I -175.4(16) . . . . ?
C14I C15I C16I N11I -3(3) . . . . ?
C13I C14I C17I C18I 29(26) . . . . ?
C15I C14I C17I C18I -147(24) . . . . ?
C14I C17I C18I C26E -178(100) . . . 3_566 ?
O412 S411 C415 F417 -175(2) . . . . ?
O413 S411 C415 F417 -46(2) . . . . ?
O414 S411 C415 F417 68(2) . . . . ?
O412 S411 C415 F418 -60(2) . . . . ?
O413 S411 C415 F418 68(2) . . . . ?
O414 S411 C415 F418 -178(2) . . . . ?
O412 S411 C415 F416 59(3) . . . . ?
O413 S411 C415 F416 -173(2) . . . . ?
O414 S411 C415 F416 -59(2) . . . . ?
O421 S420 C425 F427 90(3) . . . . ?
O422 S420 C425 F427 -55(3) . . . . ?
O423 S420 C425 F427 -170(3) . . . . ?
O421 S420 C425 F428 -156(2) . . . . ?
O422 S420 C425 F428 59(3) . . . . ?
O423 S420 C425 F428 -56(2) . . . . ?
O421 S420 C425 F426 -40(3) . . . . ?
O422 S420 C425 F426 175(2) . . . . ?
O423 S420 C425 F426 61(3) . . . . ?
